data_7116740
loop_
_publ_author_name
'Ziqing Zuo'
'Lei Zhang'
'Xuebing Leng'
'Zheng Huang'

_publ_section_title
;
 Iron-catalyzed asymmetric hydrosilylation of ketones
;
_journal_name_full Chem.Commun.
_journal_page_first 5073
_journal_paper_doi 10.1039/C5cc00612K
_journal_volume 51
_journal_year 2015
_chemical_formula_moiety 'C47 H45 Br2 Fe N3 O'
_chemical_formula_sum 'C47 H45 Br2 Fe N3 O'
_chemical_formula_weight 883.53
_chemical_name_systematic
;
 ?
;
_space_group_crystal_system tetragonal
_space_group_IT_number 75
_space_group_name_Hall 'P 4'
_space_group_name_H-M_alt 'P 4'
_symmetry_space_group_name_Hall 'P 4'
_symmetry_space_group_name_H-M 'P 4'
_atom_sites_solution_hydrogens geom
_atom_sites_solution_primary direct
_audit_creation_date 2014-12-12
_audit_creation_method
;
Olex2 1.2
(compiled 2014.07.22 svn.r2960 for OlexSys, GUI svn.r4862)
;
_audit_update_record
;
2015-01-20 deposited with the CCDC.
2015-02-16 downloaded from the CCDC.
;
_cell_angle_alpha 90
_cell_angle_beta 90
_cell_angle_gamma 90
_cell_formula_units_Z 16
_cell_length_a 33.2315(4)
_cell_length_b 33.2315(4)
_cell_length_c 18.2906(3)
_cell_measurement_reflns_used 9948
_cell_measurement_temperature 130
_cell_measurement_theta_max 68.674
_cell_measurement_theta_min 2.659
_cell_volume 20198.9(5)
_computing_cell_refinement 'SAINT v7.68A (Bruker, 2009)'
_computing_data_reduction 'SAINT v7.68A (Bruker, 2009)'
_computing_molecular_graphics 'Olex2 (Dolomanov et al., 2009)'
_computing_publication_material 'Olex2 (Dolomanov et al., 2009)'
_computing_structure_refinement 'XL (Sheldrick, 2008)'
_computing_structure_solution 'ShelXS (Sheldrick, 2008)'
_diffrn_ambient_temperature 130
_diffrn_measured_fraction_theta_full 0.998
_diffrn_measured_fraction_theta_max 0.983
_diffrn_measurement_device_type 'Bruker APEX-II CCD'
_diffrn_measurement_method '\f and \w scans'
_diffrn_radiation_monochromator graphite
_diffrn_radiation_type CuK\a
_diffrn_radiation_wavelength 1.54178
_diffrn_reflns_av_R_equivalents 0.1082
_diffrn_reflns_av_unetI/netI 0.1085
_diffrn_reflns_Laue_measured_fraction_full 0.998
_diffrn_reflns_Laue_measured_fraction_max 0.983
_diffrn_reflns_limit_h_max 39
_diffrn_reflns_limit_h_min -39
_diffrn_reflns_limit_k_max 38
_diffrn_reflns_limit_k_min -40
_diffrn_reflns_limit_l_max 22
_diffrn_reflns_limit_l_min -21
_diffrn_reflns_number 112205
_diffrn_reflns_point_group_measured_fraction_full 0.921
_diffrn_reflns_point_group_measured_fraction_max 0.900
_diffrn_reflns_theta_full 67.679
_diffrn_reflns_theta_max 69.753
_diffrn_reflns_theta_min 1.329
_diffrn_standards_number 0
_exptl_absorpt_coefficient_mu 4.490
_exptl_absorpt_correction_T_max 0.7532
_exptl_absorpt_correction_T_min 0.3163
_exptl_absorpt_correction_type multi-scan
_exptl_absorpt_process_details
;
SADABS-2008/1 (Bruker,2008) was used for absorption correction.
wR2(int) was 0.1473 before and 0.0873 after correction.
The Ratio of minimum to maximum transmission is 0.4199.
The \l/2 correction factor is 0.0015.
;
_exptl_crystal_colour black
_exptl_crystal_colour_primary black
_exptl_crystal_density_diffrn 1.162
_exptl_crystal_description block
_exptl_crystal_F_000 7232
_exptl_crystal_size_max 0.25
_exptl_crystal_size_mid 0.22
_exptl_crystal_size_min 0.16
_refine_diff_density_max 1.258
_refine_diff_density_min -1.201
_refine_diff_density_rms 0.123
_refine_ls_abs_structure_details
;
 Flack x determined using 8368 quotients [(I+)-(I-)]/[(I+)+(I-)]
 (Parsons, Flack and Wagner, Acta Cryst. B69 (2013) 249-259).
;
_refine_ls_abs_structure_Flack 0.082(7)
_refine_ls_extinction_method none
_refine_ls_goodness_of_fit_ref 1.081
_refine_ls_hydrogen_treatment constr
_refine_ls_matrix_type full
_refine_ls_number_parameters 1953
_refine_ls_number_reflns 34361
_refine_ls_number_restraints 752
_refine_ls_restrained_S_all 1.101
_refine_ls_R_factor_all 0.0978
_refine_ls_R_factor_gt 0.0714
_refine_ls_shift/su_max 0.046
_refine_ls_shift/su_mean 0.001
_refine_ls_structure_factor_coef Fsqd
_refine_ls_weighting_details 'w=1/[\s^2^(Fo^2^)+(0.1013P)^2^] where P=(Fo^2^+2Fc^2^)/3'
_refine_ls_weighting_scheme calc
_refine_ls_wR_factor_gt 0.1873
_refine_ls_wR_factor_ref 0.2029
_reflns_Friedel_coverage 0.771
_reflns_Friedel_fraction_full 0.840
_reflns_Friedel_fraction_max 0.811
_reflns_number_gt 24164
_reflns_number_total 34361
_reflns_threshold_expression 'I > 2\s(I)'
_cod_data_source_file c5cc00612k2_a.cif
_cod_data_source_block cu_dm14700_0m
_cod_original_cell_volume 20198.9(6)
_cod_database_code 7116740
_shelxl_version_number 2014-3
_shelx_space_group_comment
;
The symmetry employed for this shelxl refinement is uniquely defined
by the following loop, which should always be used as a source of
symmetry information in preference to the above space-group names.
They are only intended as comments.
;
_shelx_estimated_absorpt_t_max 0.534
_shelx_estimated_absorpt_t_min 0.400
_olex2_refinement_description
;
1. Fixed Uiso
 At 1.2 times of:
  All C(H) groups, All C(H,H) groups
 At 1.5 times of:
  All C(H,H,H) groups
2. Restrained distances
 C48-C11A
 1.52 with sigma of 0.01
3. Uiso/Uaniso restraints and constraints
C10A \\sim C11A \\sim C48 \\sim C13A \\sim C12A: within 1.7A with sigma of
0.005 and sigma for terminal atoms of 0.08
C42 \\sim C47 \\sim C46 \\sim C45 \\sim C44 \\sim C43: within 1.7A with sigma
of 0.005 and sigma for terminal atoms of 0.08
C35A \\sim C40A \\sim C39A \\sim C38A \\sim C37A \\sim C36A: within 1.7A with
sigma of 0.005 and sigma for terminal atoms of 0.08
C36B \\sim C37B \\sim C38B \\sim C39B \\sim C40B \\sim C41B: within 1.7A with
sigma of 0.005 and sigma for terminal atoms of 0.08
C42B \\sim C43B \\sim C44B \\sim C45B \\sim C46B \\sim C47B: within 1.7A with
sigma of 0.005 and sigma for terminal atoms of 0.08
C23B \\sim C28B \\sim C27B \\sim C26B \\sim C25B \\sim C24B: within 1.7A with
sigma of 0.005 and sigma for terminal atoms of 0.08
C42C \\sim C43C \\sim C44C \\sim C45C \\sim C46C \\sim C47C: within 1.7A with
sigma of 0.005 and sigma for terminal atoms of 0.08
C48 \\sim C11A \\sim C13A \\sim C12A: within 1.7A with sigma of 0.001 and sigma
for terminal atoms of 0.002
N3A \\sim C8A \\sim O1A \\sim C9A \\sim C10A: within 2A with sigma of 0.005 and
sigma for terminal atoms of 0.01
Uanis(C28) \\sim Ueq, Uanis(C27) \\sim Ueq, Uanis(C26) \\sim Ueq, Uanis(C25)
\\sim Ueq, Uanis(C31A) \\sim Ueq, Uanis(C32A) \\sim Ueq, Uanis(C4A) \\sim Ueq,
Uanis(C3A) \\sim Ueq, Uanis(C11A) \\sim Ueq, Uanis(C10B) \\sim Ueq, Uanis(C8B)
\\sim Ueq, Uanis(C6B) \\sim Ueq, Uanis(C3B) \\sim Ueq, Uanis(C24B) \\sim Ueq,
Uanis(C21C) \\sim Ueq, Uanis(C1A) \\sim Ueq, Uanis(C44A) \\sim Ueq, Uanis(C43A)
\\sim Ueq, Uanis(C45A) \\sim Ueq, Uanis(C46A) \\sim Ueq, Uanis(C41A) \\sim Ueq,
Uanis(C42A) \\sim Ueq, Uanis(C42) \\sim Ueq, Uanis(C47) \\sim Ueq, Uanis(C14)
\\sim Ueq, Uanis(C16) \\sim Ueq, Uanis(C22) \\sim Ueq, Uanis(C29) \\sim Ueq,
Uanis(C3) \\sim Ueq, Uanis(C7) \\sim Ueq, Uanis(C11) \\sim Ueq, Uanis(C15)
\\sim Ueq, Uanis(C35) \\sim Ueq, Uanis(C5) \\sim Ueq, Uanis(C38A) \\sim Ueq,
Uanis(C37A) \\sim Ueq, Uanis(C11C) \\sim Ueq, Uanis(C21B) \\sim Ueq,
Uanis(C19B) \\sim Ueq, Uanis(C40B) \\sim Ueq, Uanis(C38B) \\sim Ueq, Uanis(C6C)
\\sim Ueq, Uanis(C1C) \\sim Ueq, Uanis(C20C) \\sim Ueq, Uanis(C42C) \\sim Ueq,
Uanis(C45C) \\sim Ueq, Uanis(C46C) \\sim Ueq, Uanis(C39C) \\sim Ueq,
Uanis(C41B) \\sim Ueq, Uanis(O1B) \\sim Ueq, Uanis(C9B) \\sim Ueq, Uanis(C12B)
\\sim Ueq, Uanis(C14B) \\sim Ueq, Uanis(C25C) \\sim Ueq, Uanis(C24C) \\sim Ueq,
Uanis(C16C) \\sim Ueq, Uanis(C15C) \\sim Ueq: with sigma of 0.005 and sigma for
terminal atoms of 0.2
Uanis(C21C) \\sim Ueq, Uanis(C12B) \\sim Ueq, Uanis(C5B) \\sim Ueq, Uanis(C27B)
\\sim Ueq, Uanis(C21B) \\sim Ueq, Uanis(C39A) \\sim Ueq, Uanis(C9) \\sim Ueq,
Uanis(C44) \\sim Ueq, Uanis(C43) \\sim Ueq, Uanis(C22) \\sim Ueq, Uanis(C19C)
\\sim Ueq, Uanis(C18C) \\sim Ueq, Uanis(C17C) \\sim Ueq, Uanis(C26C) \\sim Ueq,
Uanis(C20B) \\sim Ueq, Uanis(C47B) \\sim Ueq, Uanis(C45B) \\sim Ueq,
Uanis(C33C) \\sim Ueq, Uanis(C29A) \\sim Ueq, Uanis(C28A) \\sim Ueq, Uanis(C7A)
\\sim Ueq, Uanis(O1A) \\sim Ueq, Uanis(C9A) \\sim Ueq: with sigma of 0.002 and
sigma for terminal atoms of 0.2
Uanis(C21C) \\sim Ueq, Uanis(C1C) \\sim Ueq, Uanis(C1A) \\sim Ueq, Uanis(C21B)
\\sim Ueq, Uanis(C30A) \\sim Ueq: with sigma of 0.001 and sigma for terminal
atoms of 0.002
Uanis(C21) \\sim Ueq: with sigma of 0.0001 and sigma for terminal atoms of
0.0002
Uanis(C48) \\sim Ueq: with sigma of 0.005 and sigma for terminal atoms of 0.01
Uanis(C8A) \\sim Ueq: with sigma of 0.001 and sigma for terminal atoms of 0.0002
4.a Ternary CH refined with riding coordinates:
 C10(H10), C22(H22), C35(H35), C10B(H10B), C22B(H22B), C35B(H35B), C10C(H10C),
 C22C(H22C), C35C(H35C), C10A(H10A), C21A(H21J), C34A(H34A)
4.b Secondary CH2 refined with riding coordinates:
 C9(H9A,H9B), C9B(H9BA,H9BB), C9C(H9CA,H9CB), C9A(H9AA,H9AB)
4.c Aromatic/amide H refined with riding coordinates:
 C4(H4), C5(H5), C6(H6), C17(H17), C19(H19), C24(H24), C25(H25), C26(H26),
 C27(H27), C28(H28), C30(H30), C31(H31), C32(H32), C33(H33), C34(H34), C37(H37),
  C38(H38), C39(H39), C40(H40), C41(H41), C43(H43), C44(H44), C45(H45),
 C46(H46), C47(H47), C4B(H4B), C5B(H5B), C6B(H6B), C17B(H17B), C19B(H19B),
 C24B(H24B), C25B(H25B), C26B(H26B), C27B(H27B), C28B(H28B), C30B(H30B),
 C31B(H31B), C32B(H32B), C33B(H33B), C34B(H34B), C37B(H37B), C38B(H38B),
 C39B(H39B), C40B(H40B), C41B(H41B), C43B(H43B), C44B(H44B), C45B(H45B),
 C46B(H46B), C47B(H47B), C4C(H4C), C5C(H5C), C6C(H6C), C17C(H17C), C19C(H19C),
 C24C(H24C), C25C(H25C), C26C(H26C), C27C(H27C), C28C(H28C), C30C(H30C),
 C31C(H31C), C32C(H32C), C33C(H33C), C34C(H34C), C37C(H37C), C38C(H38C),
 C39C(H39C), C40C(H40C), C41C(H41C), C43C(H43C), C44C(H44C), C45C(H45C),
 C46C(H46C), C47C(H47C), C4A(H4A), C5A(H5A), C6A(H6A), C16A(H16A), C18A(H18A),
 C23A(H23A), C24A(H24A), C25A(H25A), C26A(H26A), C27A(H27A), C29A(H29A),
 C30A(H30A), C31A(H31A), C32A(H32A), C33A(H33A), C36A(H36A), C37A(H37A),
 C38A(H38A), C39A(H39A), C40A(H40A), C42A(H42A), C43A(H43A), C44A(H44A),
 C45A(H45A), C46A(H46A)
4.d Fitted hexagon refined as free rotating group:
 C42C(C43C,C44C,C45C,C46C,C47C)
4.e Idealised Me refined as rotating group:
 C1(H1A,H1B,H1C), C12(H12A,H12B,H12C), C13(H13A,H13B,H13C), C14(H14A,H14B,
 H14C), C21(H21A,H21B,H21C), C1B(H1BA,H1BB,H1BC), C12B(H12D,H12E,H12F),
 C13B(H13D,H13E,H13F), C14B(H14D,H14E,H14F), C21B(H21D,H21E,H21F), C1C(H1CA,
 H1CB,H1CC), C12C(H12G,H12H,H12I), C13C(H13G,H13H,H13I), C14C(H14G,H14H,H14I),
 C21C(H21G,H21H,H21I), C1A(H1AA,H1AB,H1AC), C12A(H12J,H12K,H12L), C13A(H13J,
 H13K,H13L), C20A(H20A,H20B,H20C), C48(H48A,H48B,H48C)
;
_olex2_submission_special_instructions 'No special instructions were received'

loop_
_space_group_symop_operation_xyz
'x, y, z'
'-x, -y, z'
'-y, x, z'
'y, -x, z'

loop_
_atom_site_label
_atom_site_type_symbol
_atom_site_fract_x
_atom_site_fract_y
_atom_site_fract_z
_atom_site_U_iso_or_equiv
_atom_site_adp_type
_atom_site_occupancy
_atom_site_site_symmetry_order
_atom_site_calc_flag
_atom_site_refinement_flags_posn
_atom_site_refinement_flags_adp
Br1 Br 0.93264(5) 0.25721(4) -0.01230(7) 0.0372(4) Uani 1 1 d . .
Br2 Br 1.01250(4) 0.17056(4) 0.07004(8) 0.0334(3) Uani 1 1 d . .
Fe1 Fe 0.95434(5) 0.21577(5) 0.08817(9) 0.0160(4) Uani 1 1 d . .
O1 O 0.8674(2) 0.1318(2) 0.1590(4) 0.0329(19) Uani 1 1 d . .
N1 N 0.9856(3) 0.2649(3) 0.1557(5) 0.017(2) Uani 1 1 d . .
N2 N 0.9437(3) 0.2020(3) 0.1967(4) 0.022(2) Uani 1 1 d . .
N3 N 0.9073(3) 0.1691(3) 0.0852(5) 0.022(2) Uani 1 1 d . .
C1 C 1.0135(3) 0.2789(3) 0.2785(7) 0.025(3) Uani 1 1 d . .
H1A H 1.0370 0.2624 0.2912 0.038 Uiso 1 1 calc GR .
H1B H 0.9975 0.2839 0.3225 0.038 Uiso 1 1 calc GR .
H1C H 1.0226 0.3046 0.2580 0.038 Uiso 1 1 calc GR .
C2 C 0.9882(3) 0.2569(4) 0.2228(7) 0.025(3) Uani 1 1 d . .
C3 C 0.9651(3) 0.2208(3) 0.2506(5) 0.018(2) Uani 1 1 d . U
C4 C 0.9617(4) 0.2095(4) 0.3226(7) 0.031(3) Uani 1 1 d . .
H4 H 0.9763 0.2232 0.3596 0.037 Uiso 1 1 calc R .
C5 C 0.9360(4) 0.1769(4) 0.3405(7) 0.036(3) Uani 1 1 d . U
H5 H 0.9342 0.1674 0.3894 0.043 Uiso 1 1 calc R .
C6 C 0.9133(4) 0.1591(4) 0.2850(7) 0.031(3) Uani 1 1 d . .
H6 H 0.8946 0.1383 0.2954 0.037 Uiso 1 1 calc R .
C7 C 0.9191(3) 0.1728(3) 0.2146(6) 0.021(2) Uani 1 1 d . U
C8 C 0.8970(4) 0.1572(3) 0.1476(6) 0.025(2) Uani 1 1 d . .
C9 C 0.8499(3) 0.1270(3) 0.0855(6) 0.029(2) Uani 1 1 d . U
H9A H 0.8232 0.1400 0.0826 0.035 Uiso 1 1 calc R .
H9B H 0.8470 0.0981 0.0731 0.035 Uiso 1 1 calc R .
C10 C 0.8797(3) 0.1475(3) 0.0343(6) 0.028(3) Uani 1 1 d . .
H10 H 0.8647 0.1681 0.0052 0.033 Uiso 1 1 calc R .
C11 C 0.9013(3) 0.1193(4) -0.0192(6) 0.028(2) Uani 1 1 d . U
C12 C 0.8711(5) 0.0985(5) -0.0688(7) 0.056(5) Uani 1 1 d . .
H12A H 0.8438 0.1075 -0.0564 0.085 Uiso 1 1 calc GR .
H12B H 0.8730 0.0693 -0.0621 0.085 Uiso 1 1 calc GR .
H12C H 0.8769 0.1052 -0.1199 0.085 Uiso 1 1 calc GR .
C13 C 0.9259(4) 0.0894(4) 0.0219(9) 0.052(4) Uani 1 1 d . .
H13A H 0.9477 0.1033 0.0475 0.078 Uiso 1 1 calc GR .
H13B H 0.9372 0.0698 -0.0124 0.078 Uiso 1 1 calc GR .
H13C H 0.9088 0.0755 0.0575 0.078 Uiso 1 1 calc GR .
C14 C 0.9271(5) 0.1457(5) -0.0709(7) 0.063(5) Uani 1 1 d . U
H14A H 0.9094 0.1616 -0.1027 0.094 Uiso 1 1 calc GR .
H14B H 0.9444 0.1284 -0.1010 0.094 Uiso 1 1 calc GR .
H14C H 0.9439 0.1639 -0.0418 0.094 Uiso 1 1 calc GR .
C15 C 1.0023(3) 0.2999(3) 0.1265(6) 0.018(2) Uani 1 1 d . U
C16 C 0.9769(3) 0.3351(3) 0.1227(6) 0.018(2) Uani 1 1 d . U
C17 C 0.9903(3) 0.3691(3) 0.0907(6) 0.021(3) Uani 1 1 d . .
H17 H 0.9729 0.3918 0.0885 0.026 Uiso 1 1 calc R .
C18 C 1.0301(4) 0.3725(4) 0.0594(7) 0.026(3) Uani 1 1 d . .
C19 C 1.0535(3) 0.3383(3) 0.0642(6) 0.021(3) Uani 1 1 d . .
H19 H 1.0800 0.3394 0.0451 0.025 Uiso 1 1 calc R .
C20 C 1.0405(3) 0.3023(3) 0.0953(6) 0.020(2) Uani 1 1 d . .
C21 C 1.0435(4) 0.4092(4) 0.0236(8) 0.037(3) Uani 1 1 d . U
H21A H 1.0316 0.4109 -0.0253 0.056 Uiso 1 1 calc GR .
H21B H 1.0729 0.4091 0.0195 0.056 Uiso 1 1 calc GR .
H21C H 1.0350 0.4326 0.0525 0.056 Uiso 1 1 calc GR .
C22 C 0.9334(3) 0.3338(3) 0.1529(6) 0.018(2) Uani 1 1 d . U
H22 H 0.9222 0.3069 0.1391 0.021 Uiso 1 1 calc R .
C23 C 0.9069(4) 0.3646(4) 0.1174(7) 0.028(3) Uani 1 1 d . .
C24 C 0.8905(5) 0.3588(5) 0.0491(8) 0.047(4) Uani 1 1 d . .
H24 H 0.8940 0.3338 0.0247 0.056 Uiso 1 1 calc R .
C25 C 0.8685(5) 0.3899(6) 0.0154(10) 0.064(5) Uani 1 1 d . U
H25 H 0.8591 0.3872 -0.0334 0.077 Uiso 1 1 calc R .
C26 C 0.8611(4) 0.4233(5) 0.0539(9) 0.048(4) Uani 1 1 d . U
H26 H 0.8447 0.4435 0.0321 0.057 Uiso 1 1 calc R .
C27 C 0.8743(4) 0.4294(5) 0.1162(9) 0.048(4) Uani 1 1 d . U
H27 H 0.8689 0.4545 0.1393 0.058 Uiso 1 1 calc R .
C28 C 0.8972(4) 0.4002(4) 0.1540(9) 0.038(3) Uani 1 1 d . U
H28 H 0.9057 0.4046 0.2029 0.046 Uiso 1 1 calc R .
C29 C 0.9319(4) 0.3359(4) 0.2358(7) 0.027(3) Uani 1 1 d . U
C30 C 0.9588(4) 0.3614(4) 0.2740(7) 0.031(3) Uani 1 1 d . .
H30 H 0.9782 0.3768 0.2479 0.037 Uiso 1 1 calc R .
C31 C 0.9568(5) 0.3639(5) 0.3496(9) 0.054(5) Uani 1 1 d . .
H31 H 0.9745 0.3816 0.3748 0.065 Uiso 1 1 calc R .
C32 C 0.9299(5) 0.3415(5) 0.3883(8) 0.054(5) Uani 1 1 d . .
H32 H 0.9283 0.3441 0.4399 0.065 Uiso 1 1 calc R .
C33 C 0.9048(5) 0.3148(5) 0.3519(9) 0.056(5) Uani 1 1 d . .
H33 H 0.8865 0.2985 0.3787 0.067 Uiso 1 1 calc R .
C34 C 0.9065(4) 0.3122(4) 0.2763(7) 0.038(3) Uani 1 1 d . .
H34 H 0.8895 0.2935 0.2518 0.045 Uiso 1 1 calc R .
C35 C 1.0685(3) 0.2653(3) 0.0984(6) 0.021(2) Uani 1 1 d . U
H35 H 1.0505 0.2411 0.0984 0.025 Uiso 1 1 calc R .
C36 C 1.0916(3) 0.2639(3) 0.1696(6) 0.019(2) Uani 1 1 d . .
C37 C 1.0958(4) 0.2262(3) 0.2034(7) 0.032(3) Uani 1 1 d . .
H37 H 1.0833 0.2028 0.1838 0.038 Uiso 1 1 calc R .
C38 C 1.1194(4) 0.2241(4) 0.2676(7) 0.039(3) Uani 1 1 d . .
H38 H 1.1218 0.1989 0.2917 0.047 Uiso 1 1 calc R .
C39 C 1.1389(4) 0.2566(4) 0.2967(7) 0.040(3) Uani 1 1 d . .
H39 H 1.1557 0.2539 0.3384 0.048 Uiso 1 1 calc R .
C40 C 1.1331(4) 0.2958(4) 0.2612(7) 0.038(3) Uani 1 1 d . .
H40 H 1.1443 0.3194 0.2820 0.046 Uiso 1 1 calc R .
C41 C 1.1115(3) 0.2979(4) 0.1985(7) 0.027(3) Uani 1 1 d . .
H41 H 1.1097 0.3229 0.1734 0.033 Uiso 1 1 calc R .
C42 C 1.0941(4) 0.2617(4) 0.0316(8) 0.034(2) Uani 1 1 d . U
C43 C 1.1355(4) 0.2673(4) 0.0308(9) 0.045(3) Uani 1 1 d . U
H43 H 1.1480 0.2745 0.0758 0.055 Uiso 1 1 calc R .
C44 C 1.1610(5) 0.2631(5) -0.0311(9) 0.054(3) Uani 1 1 d . U
H44 H 1.1890 0.2687 -0.0295 0.065 Uiso 1 1 calc R .
C45 C 1.1416(5) 0.2500(5) -0.0946(9) 0.055(3) Uani 1 1 d . .
H45 H 1.1573 0.2442 -0.1368 0.066 Uiso 1 1 calc R .
C46 C 1.0965(5) 0.2446(4) -0.0982(9) 0.049(3) Uani 1 1 d . .
H46 H 1.0829 0.2383 -0.1425 0.059 Uiso 1 1 calc R .
C47 C 1.0764(5) 0.2494(4) -0.0331(7) 0.040(2) Uani 1 1 d . U
H47 H 1.0484 0.2438 -0.0324 0.048 Uiso 1 1 calc R .
Br1B Br 0.33020(4) 0.51020(5) 0.37212(8) 0.0390(4) Uani 1 1 d . .
Br2B Br 0.24119(5) 0.43449(5) 0.42932(8) 0.0438(4) Uani 1 1 d . .
Fe1B Fe 0.28586(6) 0.45495(6) 0.33444(9) 0.0220(4) Uani 1 1 d . .
O1B O 0.3840(4) 0.3864(5) 0.2541(8) 0.102(5) Uani 1 1 d . U
N1B N 0.2355(3) 0.4848(3) 0.2652(5) 0.0151(19) Uani 1 1 d . .
N2B N 0.2978(3) 0.4472(3) 0.2218(5) 0.028(2) Uani 1 1 d . .
N3B N 0.3388(4) 0.4145(4) 0.3321(5) 0.056(4) Uani 1 1 d . .
C1B C 0.2177(3) 0.5098(4) 0.1390(6) 0.023(3) Uani 1 1 d . .
H1BA H 0.2075 0.4905 0.1029 0.035 Uiso 1 1 calc GR .
H1BB H 0.2349 0.5296 0.1144 0.035 Uiso 1 1 calc GR .
H1BC H 0.1951 0.5236 0.1624 0.035 Uiso 1 1 calc GR .
C2B C 0.2419(3) 0.4878(3) 0.1960(7) 0.021(3) Uani 1 1 d . .
C3B C 0.2773(4) 0.4651(3) 0.1691(7) 0.024(3) Uani 1 1 d . U
C4B C 0.2875(4) 0.4622(4) 0.0959(7) 0.033(3) Uani 1 1 d . .
H4B H 0.2724 0.4760 0.0597 0.040 Uiso 1 1 calc R .
C5B C 0.3197(4) 0.4391(4) 0.0768(8) 0.041(3) Uani 1 1 d . U
H5B H 0.3270 0.4361 0.0269 0.049 Uiso 1 1 calc R .
C6B C 0.3422(5) 0.4196(5) 0.1323(8) 0.052(4) Uani 1 1 d . U
H6B H 0.3649 0.4034 0.1208 0.062 Uiso 1 1 calc R .
C7B C 0.3302(5) 0.4249(6) 0.2024(8) 0.062(6) Uani 1 1 d . .
C8B C 0.3499(5) 0.4066(5) 0.2667(9) 0.063(5) Uani 1 1 d . U
C9B C 0.3988(7) 0.3751(7) 0.3276(12) 0.101(7) Uani 1 1 d . U
H9BA H 0.4280 0.3806 0.3325 0.122 Uiso 1 1 calc R .
H9BB H 0.3937 0.3463 0.3378 0.122 Uiso 1 1 calc R .
C10B C 0.3738(5) 0.4025(5) 0.3793(9) 0.059(4) Uani 1 1 d . U
H10B H 0.3899 0.4270 0.3919 0.071 Uiso 1 1 calc R .
C11B C 0.3614(6) 0.3815(6) 0.4485(8) 0.067(5) Uani 1 1 d . .
C12B C 0.3986(6) 0.3639(6) 0.4879(9) 0.082(7) Uani 1 1 d . U
H12D H 0.4114 0.3437 0.4566 0.123 Uiso 1 1 calc GR .
H12E H 0.3903 0.3513 0.5339 0.123 Uiso 1 1 calc GR .
H12F H 0.4178 0.3856 0.4982 0.123 Uiso 1 1 calc GR .
C13B C 0.3456(6) 0.4149(6) 0.5003(9) 0.080(6) Uani 1 1 d . .
H13D H 0.3685 0.4288 0.5228 0.119 Uiso 1 1 calc GR .
H13E H 0.3289 0.4027 0.5385 0.119 Uiso 1 1 calc GR .
H13F H 0.3295 0.4342 0.4723 0.119 Uiso 1 1 calc GR .
C14B C 0.3280(7) 0.3490(6) 0.4384(13) 0.105(8) Uani 1 1 d . U
H14D H 0.3191 0.3487 0.3872 0.157 Uiso 1 1 calc GR .
H14E H 0.3050 0.3554 0.4700 0.157 Uiso 1 1 calc GR .
H14F H 0.3387 0.3225 0.4514 0.157 Uiso 1 1 calc GR .
C15B C 0.1980(3) 0.5012(3) 0.2948(6) 0.017(2) Uani 1 1 d . .
C16B C 0.1645(3) 0.4757(3) 0.2990(7) 0.021(3) Uani 1 1 d . .
C17B C 0.1291(4) 0.4913(3) 0.3315(7) 0.027(3) Uani 1 1 d . .
H17B H 0.1056 0.4750 0.3343 0.033 Uiso 1 1 calc R .
C18B C 0.1286(4) 0.5300(4) 0.3593(7) 0.025(3) Uani 1 1 d . .
C19B C 0.1623(3) 0.5539(4) 0.3585(7) 0.025(3) Uani 1 1 d . U
H19B H 0.1613 0.5799 0.3802 0.030 Uiso 1 1 calc R .
C20B C 0.1975(3) 0.5406(3) 0.3265(6) 0.019(2) Uani 1 1 d . U
C21B C 0.0887(4) 0.5426(4) 0.3986(8) 0.045(4) Uani 1 1 d . U
H21D H 0.0720 0.5582 0.3648 0.067 Uiso 1 1 calc GR .
H21E H 0.0951 0.5590 0.4416 0.067 Uiso 1 1 calc GR .
H21F H 0.0741 0.5184 0.4139 0.067 Uiso 1 1 calc GR .
C22B C 0.1669(4) 0.4329(3) 0.2697(7) 0.027(3) Uani 1 1 d . .
H22B H 0.1939 0.4217 0.2829 0.032 Uiso 1 1 calc R .
C23B C 0.1341(4) 0.4059(4) 0.3066(8) 0.037(2) Uani 1 1 d . .
C24B C 0.0972(4) 0.3971(4) 0.2732(9) 0.041(2) Uani 1 1 d . U
H24B H 0.0911 0.4066 0.2255 0.049 Uiso 1 1 calc R .
C25B C 0.0690(4) 0.3736(4) 0.3133(10) 0.046(3) Uani 1 1 d . .
H25B H 0.0435 0.3683 0.2920 0.056 Uiso 1 1 calc R .
C26B C 0.0769(5) 0.3584(5) 0.3802(10) 0.051(3) Uani 1 1 d . .
H26B H 0.0577 0.3421 0.4049 0.061 Uiso 1 1 calc R .
C27B C 0.1143(5) 0.3674(5) 0.4125(9) 0.051(3) Uani 1 1 d . U
H27B H 0.1208 0.3572 0.4595 0.061 Uiso 1 1 calc R .
C28B C 0.1421(5) 0.3918(4) 0.3742(9) 0.044(3) Uani 1 1 d . .
H28B H 0.1670 0.3984 0.3967 0.052 Uiso 1 1 calc R .
C29B C 0.1631(4) 0.4319(4) 0.1887(8) 0.034(3) Uani 1 1 d . .
C30B C 0.1868(4) 0.4046(4) 0.1466(9) 0.047(4) Uani 1 1 d . .
H30B H 0.2048 0.3869 0.1712 0.056 Uiso 1 1 calc R .
C31B C 0.1846(5) 0.4030(5) 0.0733(9) 0.053(4) Uani 1 1 d . .
H31B H 0.2013 0.3845 0.0479 0.063 Uiso 1 1 calc R .
C32B C 0.1577(5) 0.4285(5) 0.0316(10) 0.059(5) Uani 1 1 d . .
H32B H 0.1565 0.4272 -0.0202 0.071 Uiso 1 1 calc R .
C33B C 0.1341(5) 0.4547(5) 0.0709(9) 0.050(4) Uani 1 1 d . .
H33B H 0.1162 0.4723 0.0460 0.060 Uiso 1 1 calc R .
C34B C 0.1362(4) 0.4556(4) 0.1477(8) 0.039(3) Uani 1 1 d . .
H34B H 0.1185 0.4731 0.1733 0.046 Uiso 1 1 calc R .
C35B C 0.2353(3) 0.5662(3) 0.3244(7) 0.024(3) Uani 1 1 d . .
H35B H 0.2580 0.5467 0.3305 0.028 Uiso 1 1 calc R .
C36B C 0.2385(4) 0.5947(4) 0.3902(8) 0.036(2) Uani 1 1 d . .
C37B C 0.2279(4) 0.6361(4) 0.3837(9) 0.045(2) Uani 1 1 d . .
H37B H 0.2188 0.6479 0.3394 0.054 Uiso 1 1 calc R .
C38B C 0.2323(4) 0.6578(4) 0.4496(9) 0.048(3) Uani 1 1 d . U
H38B H 0.2259 0.6857 0.4482 0.057 Uiso 1 1 calc R .
C39B C 0.2439(4) 0.6437(5) 0.5106(9) 0.051(3) Uani 1 1 d . .
H39B H 0.2448 0.6605 0.5526 0.061 Uiso 1 1 calc R .
C40B C 0.2543(4) 0.6069(5) 0.5151(9) 0.050(3) Uani 1 1 d . U
H40B H 0.2651 0.5975 0.5601 0.060 Uiso 1 1 calc R .
C41B C 0.2508(4) 0.5801(5) 0.4586(7) 0.040(2) Uani 1 1 d . U
H41B H 0.2566 0.5524 0.4655 0.048 Uiso 1 1 calc R .
C42B C 0.2432(5) 0.5868(4) 0.2530(8) 0.042(3) Uani 1 1 d . .
C43B C 0.2108(5) 0.6055(4) 0.2148(8) 0.045(3) Uani 1 1 d . .
H43B H 0.1843 0.6040 0.2340 0.054 Uiso 1 1 calc R .
C44B C 0.2180(5) 0.6267(5) 0.1476(9) 0.053(3) Uani 1 1 d . .
H44B H 0.1979 0.6427 0.1249 0.063 Uiso 1 1 calc R .
C45B C 0.2571(5) 0.6223(5) 0.1171(9) 0.056(3) Uani 1 1 d . U
H45B H 0.2623 0.6329 0.0698 0.067 Uiso 1 1 calc R .
C46B C 0.2867(5) 0.6037(5) 0.1525(9) 0.053(3) Uani 1 1 d . .
H46B H 0.3126 0.6023 0.1307 0.064 Uiso 1 1 calc R .
C47B C 0.2808(5) 0.5866(5) 0.2192(8) 0.045(3) Uani 1 1 d . U
H47B H 0.3029 0.5742 0.2434 0.054 Uiso 1 1 calc R .
Br1C Br 0.33428(4) 0.44548(4) 0.85687(8) 0.0332(3) Uani 1 1 d . .
Br2C Br 0.22951(4) 0.50360(5) 0.93125(7) 0.0386(4) Uani 1 1 d . .
Fe1C Fe 0.27665(5) 0.49104(5) 0.83562(9) 0.0164(4) Uani 1 1 d . .
O1C O 0.3395(3) 0.5944(2) 0.7593(5) 0.036(2) Uani 1 1 d . .
N1C N 0.2388(3) 0.4487(3) 0.7644(5) 0.019(2) Uani 1 1 d . .
N2C N 0.2902(3) 0.5027(3) 0.7238(5) 0.018(2) Uani 1 1 d . .
N3C N 0.3109(3) 0.5487(3) 0.8326(5) 0.026(2) Uani 1 1 d . .
C1C C 0.2314(3) 0.4183(3) 0.6404(6) 0.020(2) Uani 1 1 d . U
H1CA H 0.2537 0.4020 0.6217 0.029 Uiso 1 1 calc GR .
H1CB H 0.2195 0.4338 0.6002 0.029 Uiso 1 1 calc GR .
H1CC H 0.2109 0.4006 0.6617 0.029 Uiso 1 1 calc GR .
C2C C 0.2466(3) 0.4463(3) 0.6972(6) 0.014(2) Uani 1 1 d . .
C3C C 0.2774(4) 0.4772(3) 0.6700(6) 0.021(3) Uani 1 1 d . .
C4C C 0.2889(3) 0.4819(4) 0.6014(7) 0.026(3) Uani 1 1 d . .
H4C H 0.2797 0.4636 0.5652 0.031 Uiso 1 1 calc R .
C5C C 0.3145(4) 0.5132(4) 0.5815(6) 0.030(3) Uani 1 1 d . .
H5C H 0.3231 0.5164 0.5323 0.035 Uiso 1 1 calc R .
C6C C 0.3275(4) 0.5404(4) 0.6373(7) 0.029(3) Uani 1 1 d . U
H6C H 0.3452 0.5620 0.6268 0.035 Uiso 1 1 calc R .
C7C C 0.3136(3) 0.5341(3) 0.7048(6) 0.022(2) Uani 1 1 d . .
C8C C 0.3218(3) 0.5593(3) 0.7709(6) 0.020(2) Uani 1 1 d . .
C9C C 0.3366(5) 0.6151(4) 0.8315(7) 0.048(4) Uani 1 1 d . .
H9CA H 0.3170 0.6375 0.8295 0.058 Uiso 1 1 calc R .
H9CB H 0.3631 0.6257 0.8469 0.058 Uiso 1 1 calc R .
C10C C 0.3219(4) 0.5815(3) 0.8844(7) 0.035(3) Uani 1 1 d . .
H10C H 0.2971 0.5910 0.9100 0.042 Uiso 1 1 calc R .
C11C C 0.3529(4) 0.5692(4) 0.9411(7) 0.042(3) Uani 1 1 d . U
C12C C 0.3908(4) 0.5529(5) 0.9023(9) 0.065(5) Uani 1 1 d . .
H12G H 0.3871 0.5244 0.8910 0.097 Uiso 1 1 calc GR .
H12H H 0.4142 0.5562 0.9345 0.097 Uiso 1 1 calc GR .
H12I H 0.3953 0.5680 0.8570 0.097 Uiso 1 1 calc GR .
C13C C 0.3642(6) 0.6060(5) 0.9859(9) 0.092(8) Uani 1 1 d . .
H13G H 0.3637 0.6299 0.9546 0.138 Uiso 1 1 calc GR .
H13H H 0.3913 0.6025 1.0061 0.138 Uiso 1 1 calc GR .
H13I H 0.3449 0.6094 1.0259 0.138 Uiso 1 1 calc GR .
C14C C 0.3366(5) 0.5379(5) 0.9918(7) 0.064(5) Uani 1 1 d . .
H14G H 0.3085 0.5441 1.0034 0.096 Uiso 1 1 calc GR .
H14H H 0.3525 0.5376 1.0369 0.096 Uiso 1 1 calc GR .
H14I H 0.3381 0.5115 0.9682 0.096 Uiso 1 1 calc GR .
C15C C 0.2076(3) 0.4233(3) 0.7936(6) 0.014(2) Uani 1 1 d . U
C16C C 0.1677(3) 0.4390(3) 0.7971(6) 0.016(2) Uani 1 1 d . U
C17C C 0.1367(4) 0.4156(3) 0.8242(6) 0.022(3) Uani 1 1 d . U
H17C H 0.1099 0.4254 0.8245 0.027 Uiso 1 1 calc R .
C18C C 0.1455(4) 0.3767(4) 0.8515(6) 0.025(3) Uani 1 1 d . U
C19C C 0.1835(3) 0.3631(3) 0.8515(6) 0.022(2) Uani 1 1 d . U
H19C H 0.1889 0.3376 0.8729 0.027 Uiso 1 1 calc R .
C20C C 0.2155(3) 0.3850(3) 0.8211(7) 0.021(2) Uani 1 1 d . U
C21C C 0.1109(4) 0.3519(4) 0.8815(8) 0.040(3) Uani 1 1 d . U
H21G H 0.0879 0.3696 0.8913 0.059 Uiso 1 1 calc GR .
H21H H 0.1193 0.3387 0.9270 0.059 Uiso 1 1 calc GR .
H21I H 0.1032 0.3314 0.8456 0.059 Uiso 1 1 calc GR .
C22C C 0.1589(4) 0.4812(3) 0.7672(7) 0.024(3) Uani 1 1 d . .
H22C H 0.1821 0.4987 0.7813 0.029 Uiso 1 1 calc R .
C23C C 0.1576(4) 0.4800(4) 0.6817(7) 0.037(3) Uani 1 1 d . .
C24C C 0.1786(4) 0.5089(4) 0.6415(8) 0.041(3) Uani 1 1 d . U
H24C H 0.1927 0.5297 0.6663 0.050 Uiso 1 1 calc R .
C25C C 0.1792(5) 0.5074(4) 0.5659(8) 0.044(4) Uani 1 1 d . U
H25C H 0.1955 0.5254 0.5386 0.053 Uiso 1 1 calc R .
C26C C 0.1564(5) 0.4803(5) 0.5324(10) 0.055(4) Uani 1 1 d . U
H26C H 0.1559 0.4800 0.4804 0.066 Uiso 1 1 calc R .
C27C C 0.1327(5) 0.4516(6) 0.5711(9) 0.067(6) Uani 1 1 d . .
H27C H 0.1159 0.4331 0.5461 0.080 Uiso 1 1 calc R .
C28C C 0.1352(5) 0.4519(5) 0.6448(8) 0.047(4) Uani 1 1 d . .
H28C H 0.1210 0.4321 0.6719 0.056 Uiso 1 1 calc R .
C29C C 0.1211(3) 0.4996(3) 0.8018(6) 0.020(2) Uani 1 1 d . .
C30C C 0.0874(4) 0.5089(4) 0.7620(6) 0.028(3) Uani 1 1 d . .
H30C H 0.0879 0.5066 0.7102 0.034 Uiso 1 1 calc R .
C31C C 0.0524(4) 0.5217(4) 0.7966(9) 0.041(4) Uani 1 1 d . .
H31C H 0.0287 0.5264 0.7688 0.049 Uiso 1 1 calc R .
C32C C 0.0520(4) 0.5276(4) 0.8694(8) 0.031(3) Uani 1 1 d . .
H32C H 0.0283 0.5370 0.8927 0.038 Uiso 1 1 calc R .
C33C C 0.0859(4) 0.5200(4) 0.9099(8) 0.037(3) Uani 1 1 d . U
H33C H 0.0858 0.5246 0.9612 0.044 Uiso 1 1 calc R .
C34C C 0.1201(4) 0.5056(4) 0.8760(8) 0.039(3) Uani 1 1 d . .
H34C H 0.1433 0.4998 0.9045 0.047 Uiso 1 1 calc R .
C35C C 0.2584(3) 0.3685(3) 0.8175(7) 0.027(3) Uani 1 1 d . .
H35C H 0.2773 0.3919 0.8168 0.032 Uiso 1 1 calc R .
C36C C 0.2642(4) 0.3453(4) 0.7486(7) 0.037(4) Uani 1 1 d . .
C37C C 0.2368(5) 0.3198(4) 0.7186(9) 0.049(4) Uani 1 1 d . .
H37C H 0.2117 0.3170 0.7430 0.059 Uiso 1 1 calc R .
C38C C 0.2425(5) 0.2973(5) 0.6545(11) 0.079(6) Uani 1 1 d . .
H38C H 0.2229 0.2790 0.6364 0.095 Uiso 1 1 calc R .
C39C C 0.2799(6) 0.3039(6) 0.6190(13) 0.088(6) Uani 1 1 d . U
H39C H 0.2848 0.2907 0.5738 0.106 Uiso 1 1 calc R .
C40C C 0.3095(4) 0.3284(5) 0.6469(9) 0.057(4) Uani 1 1 d . .
H40C H 0.3344 0.3311 0.6217 0.068 Uiso 1 1 calc R .
C41C C 0.3030(4) 0.3501(5) 0.7139(7) 0.047(4) Uani 1 1 d . .
H41C H 0.3232 0.3669 0.7345 0.057 Uiso 1 1 calc R .
C42C C 0.2674(3) 0.3434(3) 0.8866(4) 0.040(2) Uani 1 1 d . U
C43C C 0.2685(3) 0.3628(2) 0.9539(5) 0.044(3) Uani 1 1 d G .
H43C H 0.2628 0.3908 0.9569 0.053 Uiso 1 1 calc R .
C44C C 0.2780(3) 0.3413(3) 1.0167(4) 0.055(3) Uani 1 1 d G .
H44C H 0.2788 0.3546 1.0627 0.067 Uiso 1 1 calc R .
C45C C 0.2863(3) 0.3004(3) 1.0123(5) 0.067(3) Uani 1 1 d G U
H45C H 0.2928 0.2857 1.0552 0.080 Uiso 1 1 calc R .
C46C C 0.2852(3) 0.2810(2) 0.9450(6) 0.069(3) Uani 1 1 d G U
H46C H 0.2909 0.2530 0.9419 0.083 Uiso 1 1 calc R .
C47C C 0.2757(3) 0.3025(3) 0.8821(5) 0.056(3) Uani 1 1 d G .
H47C H 0.2749 0.2893 0.8361 0.067 Uiso 1 1 calc R .
Br1A Br 0.99887(6) 0.27181(4) 0.49202(8) 0.0465(4) Uani 1 1 d . .
Br2A Br 0.94866(4) 0.16551(4) 0.54681(7) 0.0344(3) Uani 1 1 d . .
Fe1A Fe 0.99186(5) 0.22240(5) 0.58833(9) 0.0187(4) Uani 1 1 d . .
O1A O 1.0783(4) 0.1380(4) 0.6641(7) 0.073(2) Uani 1 1 d . U
N1A N 0.9500(3) 0.2631(3) 0.6570(5) 0.0148(19) Uani 1 1 d . .
N2A N 1.0003(3) 0.2090(3) 0.6976(5) 0.020(2) Uani 1 1 d . .
N3A N 1.0436(4) 0.1787(4) 0.5873(7) 0.042(2) Uani 1 1 d . .
C1A C 0.9201(3) 0.2720(3) 0.7803(6) 0.019(2) Uani 1 1 d . U
H1AA H 0.9110 0.2984 0.7629 0.029 Uiso 1 1 calc GR .
H1AB H 0.9343 0.2752 0.8269 0.029 Uiso 1 1 calc GR .
H1AC H 0.8968 0.2543 0.7872 0.029 Uiso 1 1 calc GR .
C2A C 0.9480(3) 0.2538(3) 0.7253(7) 0.021(3) Uani 1 1 d . .
C3A C 0.9781(3) 0.2235(3) 0.7506(5) 0.014(2) Uani 1 1 d . U
C4A C 0.9829(4) 0.2122(4) 0.8230(7) 0.029(3) Uani 1 1 d . U
H4A H 0.9662 0.2234 0.8599 0.034 Uiso 1 1 calc R .
C5A C 1.0122(4) 0.1845(4) 0.8408(7) 0.035(3) Uani 1 1 d . .
H5A H 1.0157 0.1759 0.8900 0.042 Uiso 1 1 calc R .
C6A C 1.0363(4) 0.1694(5) 0.7858(7) 0.048(4) Uani 1 1 d . .
H6A H 1.0572 0.1508 0.7965 0.057 Uiso 1 1 calc R .
C7A C 1.0293(4) 0.1820(4) 0.7140(7) 0.034(3) Uani 1 1 d . U
C8A C 1.0494(5) 0.1670(5) 0.6517(9) 0.053(3) Uani 1 1 d . U
C9A C 1.1006(5) 0.1332(6) 0.5921(10) 0.073(3) Uani 1 1 d . U
H9AA H 1.1070 0.1047 0.5813 0.088 Uiso 1 1 calc R .
H9AB H 1.1255 0.1495 0.5904 0.088 Uiso 1 1 calc R .
C10A C 1.0641(5) 0.1517(5) 0.5362(9) 0.061(2) Uani 1 1 d . .
H10A H 1.0458 0.1298 0.5190 0.073 Uiso 1 1 calc R .
C11A C 1.0864(5) 0.1682(5) 0.4773(11) 0.078(2) Uani 1 1 d D U
C12A C 1.0507(5) 0.1806(6) 0.4160(10) 0.078(3) Uani 1 1 d . .
H12J H 1.0353 0.1565 0.4026 0.117 Uiso 1 1 calc GR .
H12K H 1.0634 0.1919 0.3723 0.117 Uiso 1 1 calc GR .
H12L H 1.0326 0.2006 0.4375 0.117 Uiso 1 1 calc GR .
C13A C 1.1136(6) 0.1397(6) 0.4360(11) 0.078(3) Uani 1 1 d . .
H13J H 1.1208 0.1170 0.4676 0.117 Uiso 1 1 calc GR .
H13K H 1.1381 0.1539 0.4210 0.117 Uiso 1 1 calc GR .
H13L H 1.0996 0.1297 0.3925 0.117 Uiso 1 1 calc GR .
C14A C 0.9259(3) 0.2955(4) 0.6279(6) 0.019(2) Uani 1 1 d . .
C15A C 0.9409(3) 0.3335(3) 0.6282(5) 0.014(2) Uani 1 1 d . .
C16A C 0.9162(3) 0.3632(3) 0.5998(7) 0.021(2) Uani 1 1 d . .
H16A H 0.9264 0.3899 0.5993 0.025 Uiso 1 1 calc R .
C17A C 0.8790(3) 0.3574(4) 0.5728(7) 0.023(3) Uani 1 1 d . .
C18A C 0.8644(3) 0.3178(4) 0.5717(7) 0.025(3) Uani 1 1 d . .
H18A H 0.8384 0.3127 0.5525 0.030 Uiso 1 1 calc R .
C19A C 0.8871(3) 0.2858(3) 0.5981(6) 0.018(2) Uani 1 1 d . .
C20A C 0.8540(4) 0.3920(4) 0.5434(9) 0.039(3) Uani 1 1 d . .
H20A H 0.8288 0.3938 0.5708 0.059 Uiso 1 1 calc GR .
H20B H 0.8481 0.3873 0.4916 0.059 Uiso 1 1 calc GR .
H20C H 0.8691 0.4172 0.5486 0.059 Uiso 1 1 calc GR .
C21A C 0.9830(3) 0.3429(3) 0.6596(6) 0.020(2) Uani 1 1 d . .
H21J H 1.0010 0.3200 0.6462 0.024 Uiso 1 1 calc R .
C22A C 1.0008(3) 0.3812(3) 0.6235(6) 0.021(3) Uani 1 1 d . .
C23A C 1.0113(4) 0.4143(4) 0.6627(7) 0.029(3) Uani 1 1 d . .
H23A H 1.0090 0.4137 0.7144 0.035 Uiso 1 1 calc R .
C24A C 1.0256(4) 0.4492(4) 0.6283(8) 0.033(3) Uani 1 1 d . .
H24A H 1.0321 0.4722 0.6567 0.039 Uiso 1 1 calc R .
C25A C 1.0303(4) 0.4501(4) 0.5529(8) 0.040(4) Uani 1 1 d . .
H25A H 1.0402 0.4735 0.5289 0.047 Uiso 1 1 calc R .
C26A C 1.0200(4) 0.4156(4) 0.5136(7) 0.036(3) Uani 1 1 d . .
H26A H 1.0224 0.4160 0.4618 0.043 Uiso 1 1 calc R .
C27A C 1.0068(4) 0.3817(4) 0.5465(7) 0.029(3) Uani 1 1 d . .
H27A H 1.0016 0.3582 0.5183 0.035 Uiso 1 1 calc R .
C28A C 0.9817(4) 0.3447(3) 0.7409(6) 0.021(2) Uani 1 1 d . U
C29A C 1.0099(4) 0.3225(4) 0.7828(7) 0.032(3) Uani 1 1 d . U
H29A H 1.0298 0.3067 0.7592 0.038 Uiso 1 1 calc R .
C30A C 1.0081(5) 0.3240(4) 0.8577(8) 0.043(4) Uani 1 1 d . U
H30A H 1.0275 0.3100 0.8860 0.052 Uiso 1 1 calc R .
C31A C 0.9781(5) 0.3459(4) 0.8928(8) 0.048(4) Uani 1 1 d . U
H31A H 0.9769 0.3462 0.9447 0.057 Uiso 1 1 calc R .
C32A C 0.9506(4) 0.3668(4) 0.8537(8) 0.040(3) Uani 1 1 d . U
H32A H 0.9302 0.3817 0.8781 0.049 Uiso 1 1 calc R .
C33A C 0.9523(4) 0.3666(4) 0.7776(7) 0.030(3) Uani 1 1 d . .
H33A H 0.9332 0.3816 0.7504 0.036 Uiso 1 1 calc R .
C34A C 0.8714(3) 0.2436(4) 0.5983(6) 0.024(3) Uani 1 1 d . .
H34A H 0.8955 0.2259 0.5914 0.028 Uiso 1 1 calc R .
C35A C 0.8443(4) 0.2353(4) 0.5340(7) 0.033(2) Uani 1 1 d . .
C36A C 0.8629(4) 0.2323(4) 0.4633(7) 0.037(2) Uani 1 1 d . .
H36A H 0.8914 0.2344 0.4600 0.045 Uiso 1 1 calc R .
C37A C 0.8407(4) 0.2263(4) 0.3989(8) 0.044(2) Uani 1 1 d . U
H37A H 0.8533 0.2256 0.3523 0.052 Uiso 1 1 calc R .
C38A C 0.7980(4) 0.2214(4) 0.4069(7) 0.040(2) Uani 1 1 d . U
H38A H 0.7819 0.2168 0.3648 0.048 Uiso 1 1 calc R .
C39A C 0.7804(4) 0.2233(4) 0.4733(7) 0.038(2) Uani 1 1 d . U
H39A H 0.7520 0.2205 0.4767 0.046 Uiso 1 1 calc R .
C40A C 0.8029(4) 0.2295(4) 0.5375(8) 0.038(2) Uani 1 1 d . .
H40A H 0.7897 0.2297 0.5836 0.046 Uiso 1 1 calc R .
C41A C 0.8524(4) 0.2304(5) 0.6701(8) 0.041(3) Uani 1 1 d . U
C42A C 0.8262(5) 0.2544(5) 0.7071(9) 0.055(4) Uani 1 1 d . U
H42A H 0.8190 0.2800 0.6882 0.066 Uiso 1 1 calc R .
C43A C 0.8098(5) 0.2406(6) 0.7750(11) 0.075(5) Uani 1 1 d . U
H43A H 0.7909 0.2567 0.8008 0.090 Uiso 1 1 calc R .
C44A C 0.8210(6) 0.2059(6) 0.8013(12) 0.082(6) Uani 1 1 d . U
H44A H 0.8097 0.1973 0.8465 0.099 Uiso 1 1 calc R .
C45A C 0.8501(6) 0.1792(6) 0.7648(11) 0.079(6) Uani 1 1 d . U
H45A H 0.8576 0.1537 0.7838 0.095 Uiso 1 1 calc R .
C46A C 0.8655(5) 0.1945(5) 0.7003(9) 0.054(4) Uani 1 1 d . U
H46A H 0.8860 0.1798 0.6758 0.065 Uiso 1 1 calc R .
C48 C 1.1040(5) 0.2090(5) 0.4876(11) 0.082(3) Uani 1 1 d D U
H48A H 1.0890 0.2233 0.5257 0.123 Uiso 1 1 calc GR .
H48B H 1.1022 0.2241 0.4416 0.123 Uiso 1 1 calc GR .
H48C H 1.1322 0.2066 0.5023 0.123 Uiso 1 1 calc GR .

loop_
_atom_site_aniso_label
_atom_site_aniso_U_11
_atom_site_aniso_U_22
_atom_site_aniso_U_33
_atom_site_aniso_U_23
_atom_site_aniso_U_13
_atom_site_aniso_U_12
Br1 0.0594(10) 0.0321(8) 0.0201(6) 0.0052(6) -0.0019(7) 0.0008(7)
Br2 0.0218(6) 0.0242(7) 0.0543(8) -0.0121(6) 0.0010(6) 0.0037(5)
Fe1 0.0164(9) 0.0175(9) 0.0139(8) -0.0005(7) 0.0009(7) -0.0025(7)
O1 0.032(4) 0.037(5) 0.030(4) -0.002(4) 0.010(4) -0.021(4)
N1 0.014(5) 0.019(5) 0.018(5) -0.001(4) -0.004(4) 0.004(4)
N2 0.030(6) 0.034(6) 0.002(4) -0.002(4) 0.000(4) 0.007(4)
N3 0.024(5) 0.027(5) 0.014(5) -0.004(4) -0.009(4) -0.012(4)
C1 0.018(6) 0.017(6) 0.040(7) -0.009(5) -0.005(5) -0.002(5)
C2 0.014(6) 0.031(7) 0.031(7) -0.019(5) 0.005(5) -0.005(5)
C3 0.026(5) 0.019(4) 0.007(4) -0.004(4) -0.003(4) -0.004(4)
C4 0.032(7) 0.026(7) 0.034(7) 0.002(5) -0.005(6) -0.013(6)
C5 0.048(6) 0.042(6) 0.017(4) 0.006(4) -0.001(4) -0.009(5)
C6 0.039(7) 0.029(6) 0.025(6) -0.003(5) 0.011(5) -0.021(5)
C7 0.017(4) 0.018(4) 0.028(5) 0.005(4) 0.008(4) 0.002(4)
C8 0.034(6) 0.016(5) 0.024(6) -0.005(5) -0.002(5) -0.006(5)
C9 0.029(3) 0.030(3) 0.029(3) -0.001(2) 0.000(2) -0.008(2)
C10 0.035(6) 0.032(6) 0.016(5) -0.005(5) -0.007(5) -0.025(5)
C11 0.029(5) 0.036(5) 0.020(4) -0.006(4) 0.003(4) -0.010(4)
C12 0.089(12) 0.063(10) 0.017(6) -0.007(7) 0.006(7) -0.058(9)
C13 0.036(7) 0.051(9) 0.069(10) -0.009(8) 0.013(7) 0.006(6)
C14 0.090(12) 0.084(12) 0.015(6) -0.014(7) 0.014(7) -0.061(10)
C15 0.017(5) 0.017(5) 0.022(4) -0.002(4) 0.005(4) -0.004(4)
C16 0.011(4) 0.019(5) 0.023(4) -0.004(4) 0.006(4) 0.007(4)
C17 0.024(6) 0.012(5) 0.027(6) -0.003(5) 0.002(5) -0.005(5)
C18 0.019(6) 0.022(6) 0.037(7) -0.002(5) 0.014(5) -0.004(5)
C19 0.020(6) 0.025(6) 0.017(5) -0.005(4) 0.005(4) -0.009(5)
C20 0.013(5) 0.026(6) 0.022(5) -0.008(5) -0.002(4) 0.005(4)
C21 0.037(3) 0.037(3) 0.037(3) 0.0000(3) 0.0000(3) 0.0000(3)
C22 0.017(3) 0.017(3) 0.020(3) -0.001(2) 0.001(2) 0.004(2)
C23 0.020(6) 0.028(6) 0.035(7) 0.013(5) 0.014(5) 0.012(5)
C24 0.046(9) 0.055(9) 0.039(8) 0.010(7) 0.004(7) 0.034(7)
C25 0.064(7) 0.077(7) 0.052(6) 0.020(5) 0.007(5) 0.010(6)
C26 0.036(6) 0.043(6) 0.063(6) 0.022(5) 0.012(5) 0.016(5)
C27 0.041(6) 0.038(6) 0.066(6) 0.010(5) 0.006(5) 0.011(5)
C28 0.026(5) 0.031(5) 0.057(6) -0.004(5) 0.000(5) 0.014(4)
C29 0.028(5) 0.023(5) 0.031(5) -0.005(4) 0.012(4) 0.011(4)
C30 0.040(8) 0.028(7) 0.026(6) 0.002(5) 0.010(6) 0.017(6)
C31 0.064(11) 0.055(10) 0.045(9) -0.027(8) -0.021(8) 0.033(9)
C32 0.084(13) 0.060(11) 0.018(7) -0.009(7) 0.021(8) 0.000(9)
C33 0.061(11) 0.060(11) 0.048(9) 0.012(8) 0.024(9) -0.003(9)
C34 0.054(9) 0.039(8) 0.020(6) -0.003(6) 0.013(6) -0.018(7)
C35 0.020(5) 0.021(5) 0.022(4) 0.001(4) -0.002(4) 0.010(4)
C36 0.012(5) 0.013(5) 0.032(6) 0.003(4) 0.008(4) 0.003(4)
C37 0.050(8) 0.018(6) 0.028(6) 0.012(5) 0.011(6) 0.014(5)
C38 0.042(8) 0.046(8) 0.031(7) 0.012(6) 0.003(6) 0.027(6)
C39 0.049(8) 0.039(7) 0.030(7) 0.005(6) 0.000(6) 0.011(6)
C40 0.041(8) 0.032(7) 0.040(7) 0.001(6) -0.005(6) 0.009(6)
C41 0.028(6) 0.026(6) 0.028(6) 0.000(5) 0.003(5) 0.003(5)
C42 0.037(4) 0.031(4) 0.034(4) 0.003(3) 0.005(4) 0.009(3)
C43 0.044(3) 0.048(3) 0.045(3) 0.003(2) 0.003(2) 0.005(2)
C44 0.053(3) 0.056(3) 0.054(3) 0.002(2) 0.005(2) 0.006(2)
C45 0.066(5) 0.051(5) 0.048(5) 0.000(5) 0.016(5) 0.010(5)
C46 0.060(5) 0.044(5) 0.044(5) 0.001(4) 0.014(5) 0.000(5)
C47 0.049(4) 0.037(4) 0.034(4) 0.001(4) 0.010(4) -0.003(4)
Br1B 0.0320(8) 0.0411(8) 0.0439(8) 0.0050(6) -0.0039(6) -0.0070(6)
Br2B 0.0356(8) 0.0694(11) 0.0265(7) 0.0109(7) 0.0031(6) -0.0096(7)
Fe1B 0.0240(10) 0.0267(10) 0.0153(9) 0.0022(8) 0.0040(8) 0.0097(8)
O1B 0.103(7) 0.120(7) 0.084(7) 0.006(5) 0.002(5) 0.053(6)
N1B 0.010(4) 0.023(5) 0.013(4) -0.005(4) 0.001(3) -0.001(4)
N2B 0.025(6) 0.034(6) 0.024(5) -0.006(4) 0.000(4) 0.021(5)
N3B 0.071(9) 0.088(10) 0.010(5) -0.006(6) -0.005(5) 0.061(8)
C1B 0.023(6) 0.030(7) 0.018(6) 0.002(5) -0.005(5) -0.006(5)
C2B 0.014(6) 0.013(6) 0.034(7) 0.008(5) 0.002(5) -0.006(5)
C3B 0.026(5) 0.017(5) 0.029(5) -0.004(4) 0.001(4) -0.004(4)
C4B 0.043(8) 0.043(8) 0.013(5) 0.002(5) -0.007(5) 0.006(6)
C5B 0.041(4) 0.043(4) 0.038(4) 0.001(3) 0.001(3) 0.003(3)
C6B 0.053(6) 0.059(6) 0.042(6) -0.002(5) 0.011(5) 0.028(5)
C7B 0.067(11) 0.095(13) 0.022(7) 0.014(8) 0.003(7) 0.064(10)
C8B 0.066(7) 0.070(7) 0.054(7) 0.003(5) 0.000(5) 0.039(6)
C9B 0.097(9) 0.113(9) 0.094(9) 0.004(6) -0.008(6) 0.022(6)
C10B 0.057(6) 0.070(7) 0.051(6) 0.001(5) -0.007(5) 0.029(5)
C11B 0.090(13) 0.079(12) 0.032(8) 0.007(8) -0.005(8) 0.039(10)
C12B 0.111(17) 0.094(14) 0.041(9) -0.012(10) -0.033(11) 0.055(13)
C13B 0.100(15) 0.112(16) 0.027(8) -0.008(9) 0.005(9) 0.048(13)
C14B 0.15(2) 0.060(12) 0.103(17) 0.003(12) -0.053(16) -0.011(13)
C15B 0.022(6) 0.012(5) 0.018(5) 0.001(4) -0.004(4) -0.003(4)
C16B 0.016(6) 0.014(6) 0.033(6) 0.000(5) -0.005(5) 0.002(4)
C17B 0.026(7) 0.020(6) 0.035(7) -0.007(5) -0.003(5) -0.015(5)
C18B 0.017(6) 0.022(6) 0.035(7) 0.004(5) 0.004(5) 0.003(5)
C19B 0.022(5) 0.021(5) 0.033(5) -0.005(4) -0.008(4) 0.009(4)
C20B 0.018(3) 0.016(3) 0.021(3) -0.002(2) -0.002(2) -0.003(2)
C21B 0.041(4) 0.045(4) 0.049(4) -0.002(3) 0.003(3) 0.004(3)
C22B 0.022(6) 0.012(5) 0.046(7) -0.010(5) -0.002(5) 0.005(4)
C23B 0.031(5) 0.028(5) 0.052(5) -0.011(4) 0.007(4) -0.007(4)
C24B 0.035(4) 0.028(4) 0.060(5) -0.013(4) 0.005(4) 0.001(4)
C25B 0.036(5) 0.030(5) 0.073(5) -0.014(5) 0.011(5) -0.004(4)
C26B 0.044(5) 0.041(5) 0.067(5) -0.013(5) 0.020(5) -0.011(4)
C27B 0.050(3) 0.048(3) 0.054(3) -0.003(2) 0.005(2) -0.007(2)
C28B 0.041(5) 0.040(5) 0.051(5) -0.008(4) 0.008(4) -0.010(4)
C29B 0.023(7) 0.028(7) 0.051(8) -0.003(6) 0.004(6) -0.007(5)
C30B 0.039(9) 0.026(7) 0.076(11) -0.017(7) 0.013(8) 0.002(6)
C31B 0.058(11) 0.060(11) 0.040(8) -0.016(8) -0.014(8) 0.005(8)
C32B 0.076(13) 0.051(10) 0.050(10) -0.009(8) -0.002(9) -0.041(9)
C33B 0.042(9) 0.048(9) 0.061(10) -0.023(8) -0.021(8) -0.007(7)
C34B 0.031(7) 0.032(7) 0.053(9) -0.003(7) -0.018(7) 0.002(6)
C35B 0.019(6) 0.017(6) 0.034(6) -0.010(5) -0.004(5) 0.012(5)
C36B 0.028(4) 0.038(5) 0.041(5) -0.017(4) 0.010(4) -0.005(4)
C37B 0.045(5) 0.036(5) 0.053(5) -0.020(4) 0.016(4) -0.016(4)
C38B 0.046(4) 0.041(4) 0.056(4) -0.021(4) 0.015(4) -0.021(4)
C39B 0.041(5) 0.056(5) 0.055(5) -0.031(5) 0.006(4) -0.015(4)
C40B 0.040(4) 0.061(4) 0.048(4) -0.017(4) -0.001(4) 0.004(4)
C41B 0.035(4) 0.050(4) 0.037(4) -0.015(4) -0.001(4) 0.007(4)
C42B 0.045(5) 0.039(5) 0.040(5) -0.002(4) -0.005(4) -0.008(4)
C43B 0.051(5) 0.036(5) 0.047(5) 0.003(4) -0.008(5) -0.004(4)
C44B 0.062(5) 0.044(5) 0.052(5) 0.004(4) -0.008(5) -0.006(5)
C45B 0.059(3) 0.054(3) 0.054(3) 0.002(2) -0.001(2) -0.005(2)
C46B 0.053(5) 0.054(5) 0.053(5) 0.000(4) -0.002(4) -0.011(4)
C47B 0.046(3) 0.046(3) 0.044(3) -0.003(2) 0.000(2) -0.006(2)
Br1C 0.0260(7) 0.0301(7) 0.0436(8) 0.0031(6) -0.0067(6) 0.0047(5)
Br2C 0.0292(8) 0.0677(10) 0.0188(6) -0.0099(7) 0.0032(6) -0.0007(7)
Fe1C 0.0188(9) 0.0163(9) 0.0141(8) 0.0029(7) 0.0006(7) -0.0041(7)
O1C 0.047(5) 0.022(4) 0.040(5) 0.000(4) 0.004(4) -0.024(4)
N1C 0.014(5) 0.020(5) 0.022(5) 0.003(4) -0.003(4) 0.011(4)
N2C 0.017(5) 0.013(5) 0.023(5) 0.002(4) -0.001(4) -0.013(4)
N3C 0.030(5) 0.025(5) 0.024(5) -0.013(4) 0.004(4) -0.018(4)
C1C 0.019(3) 0.018(3) 0.022(3) 0.001(2) 0.000(2) -0.002(2)
C2C 0.014(6) 0.011(5) 0.018(6) 0.008(4) -0.001(4) 0.001(4)
C3C 0.025(6) 0.016(6) 0.023(6) 0.000(5) -0.008(5) 0.000(5)
C4C 0.024(6) 0.022(6) 0.032(7) -0.008(5) -0.003(5) 0.012(5)
C5C 0.029(7) 0.046(8) 0.013(5) 0.004(6) 0.000(5) -0.003(6)
C6C 0.029(5) 0.026(5) 0.032(5) 0.011(4) -0.002(4) -0.010(4)
C7C 0.024(6) 0.018(5) 0.024(6) 0.005(4) -0.001(5) -0.001(4)
C8C 0.027(6) 0.009(5) 0.024(6) 0.008(4) -0.005(4) -0.008(4)
C9C 0.075(10) 0.033(7) 0.036(7) -0.003(6) 0.000(7) -0.024(7)
C10C 0.055(8) 0.018(6) 0.031(6) -0.010(5) 0.012(6) -0.023(5)
C11C 0.049(6) 0.042(5) 0.035(5) -0.006(5) -0.004(5) -0.016(5)
C12C 0.047(9) 0.090(13) 0.058(10) 0.006(9) -0.021(8) -0.033(9)
C13C 0.150(18) 0.097(14) 0.029(8) -0.006(9) -0.011(10) -0.104(14)
C14C 0.086(12) 0.085(12) 0.021(7) 0.011(7) -0.025(7) -0.046(10)
C15C 0.013(4) 0.013(4) 0.017(4) -0.004(4) -0.002(4) 0.002(4)
C16C 0.014(4) 0.013(4) 0.020(4) 0.000(4) -0.005(4) 0.004(4)
C17C 0.022(3) 0.021(3) 0.025(3) 0.000(2) 0.002(2) -0.003(2)
C18C 0.026(3) 0.023(3) 0.025(3) 0.002(2) 0.002(2) 0.000(2)
C19C 0.023(3) 0.021(3) 0.023(3) 0.002(2) 0.000(2) -0.004(2)
C20C 0.019(5) 0.015(4) 0.031(5) -0.002(4) 0.003(4) 0.008(4)
C21C 0.037(4) 0.039(4) 0.042(4) 0.003(3) 0.003(3) -0.002(3)
C22C 0.024(7) 0.016(6) 0.033(7) 0.015(5) 0.004(5) 0.006(5)
C23C 0.037(7) 0.041(8) 0.032(7) 0.012(6) -0.001(6) 0.027(6)
C24C 0.047(6) 0.037(5) 0.040(6) 0.011(5) 0.006(5) 0.016(5)
C25C 0.047(6) 0.043(6) 0.042(6) 0.015(5) 0.016(5) 0.031(5)
C26C 0.055(5) 0.058(5) 0.053(5) 0.001(3) 0.002(3) 0.007(3)
C27C 0.058(11) 0.109(15) 0.034(8) -0.026(9) -0.022(8) 0.045(10)
C28C 0.038(9) 0.071(12) 0.031(7) -0.011(8) 0.004(7) 0.019(8)
C29C 0.018(6) 0.013(6) 0.030(6) 0.004(5) -0.003(5) -0.005(5)
C30C 0.030(7) 0.034(7) 0.021(6) 0.001(5) -0.006(5) 0.011(6)
C31C 0.028(7) 0.032(7) 0.063(10) 0.000(7) -0.016(7) 0.022(6)
C32C 0.018(6) 0.027(7) 0.049(8) -0.002(6) 0.004(6) 0.007(5)
C33C 0.036(4) 0.037(4) 0.038(4) -0.002(3) -0.002(3) 0.004(3)
C34C 0.028(8) 0.041(9) 0.048(8) 0.004(7) 0.000(6) 0.016(6)
C35C 0.013(6) 0.017(6) 0.050(8) 0.014(5) 0.005(5) 0.003(5)
C36C 0.025(7) 0.050(8) 0.036(7) 0.022(6) 0.013(6) 0.029(6)
C37C 0.051(9) 0.030(7) 0.068(10) -0.016(7) 0.012(8) 0.011(6)
C38C 0.059(10) 0.076(12) 0.103(15) -0.076(12) 0.010(10) 0.001(9)
C39C 0.088(8) 0.091(8) 0.086(8) -0.016(6) -0.004(6) 0.019(6)
C40C 0.025(7) 0.082(12) 0.063(10) -0.017(9) 0.020(7) 0.020(7)
C41C 0.031(7) 0.077(11) 0.034(7) 0.009(7) 0.007(6) 0.036(7)
C42C 0.038(4) 0.034(4) 0.049(4) 0.013(4) 0.002(4) 0.003(4)
C43C 0.046(5) 0.040(5) 0.048(5) 0.011(4) -0.004(5) -0.003(5)
C44C 0.058(5) 0.051(5) 0.058(5) 0.012(5) -0.008(5) 0.000(5)
C45C 0.068(5) 0.060(5) 0.072(5) 0.020(4) -0.002(4) 0.004(4)
C46C 0.071(5) 0.058(5) 0.078(5) 0.017(4) 0.002(4) 0.010(4)
C47C 0.060(5) 0.043(5) 0.066(5) 0.014(5) 0.005(5) 0.005(5)
Br1A 0.0810(12) 0.0234(7) 0.0350(8) 0.0012(6) 0.0246(8) -0.0027(7)
Br2A 0.0370(8) 0.0288(7) 0.0374(7) -0.0022(6) -0.0062(6) -0.0117(6)
Fe1A 0.0204(9) 0.0211(9) 0.0147(9) 0.0013(7) 0.0001(7) 0.0036(7)
O1A 0.074(3) 0.074(3) 0.071(3) 0.003(2) 0.004(2) 0.011(2)
N1A 0.012(5) 0.016(5) 0.016(4) 0.004(4) -0.002(4) 0.010(4)
N2A 0.027(5) 0.028(6) 0.004(4) 0.001(4) 0.000(4) -0.010(4)
N3A 0.043(4) 0.047(4) 0.037(4) -0.007(4) 0.004(4) 0.016(4)
C1A 0.019(3) 0.020(3) 0.018(3) 0.000(2) 0.002(2) -0.002(2)
C2A 0.015(6) 0.018(6) 0.031(7) -0.008(5) 0.004(5) -0.005(5)
C3A 0.016(4) 0.018(5) 0.009(4) 0.003(4) 0.003(4) -0.006(4)
C4A 0.026(5) 0.032(5) 0.027(5) 0.008(4) -0.004(4) 0.005(4)
C5A 0.026(7) 0.058(9) 0.020(6) 0.015(6) 0.002(5) 0.025(6)
C6A 0.047(9) 0.073(11) 0.023(7) 0.023(7) 0.004(6) 0.035(8)
C7A 0.033(4) 0.034(4) 0.034(4) 0.001(3) 0.001(3) 0.004(3)
C8A 0.053(3) 0.054(3) 0.053(3) 0.0006(13) 0.0008(13) 0.0022(13)
C9A 0.074(3) 0.075(3) 0.071(3) 0.000(2) 0.002(2) 0.006(2)
C10A 0.062(4) 0.067(4) 0.053(4) -0.004(4) 0.013(4) 0.019(4)
C11A 0.077(4) 0.089(4) 0.069(4) -0.004(4) 0.018(4) 0.024(4)
C12A 0.076(5) 0.090(5) 0.068(5) -0.004(4) 0.018(4) 0.027(4)
C13A 0.076(5) 0.089(5) 0.068(5) -0.003(4) 0.019(4) 0.026(4)
C14A 0.008(5) 0.029(6) 0.021(5) 0.006(5) 0.003(4) 0.008(5)
C15A 0.012(5) 0.025(6) 0.005(4) 0.000(4) -0.003(4) 0.000(4)
C16A 0.014(5) 0.020(5) 0.030(6) 0.001(5) 0.006(4) 0.002(4)
C17A 0.015(5) 0.025(6) 0.031(6) 0.007(5) -0.003(5) 0.002(4)
C18A 0.007(5) 0.034(6) 0.033(6) 0.000(5) -0.004(5) -0.004(4)
C19A 0.010(5) 0.029(6) 0.016(5) -0.001(4) -0.001(4) 0.007(4)
C20A 0.025(6) 0.024(6) 0.068(9) 0.015(6) -0.004(6) 0.004(5)
C21A 0.017(6) 0.014(6) 0.029(6) 0.002(5) 0.000(5) 0.004(4)
C22A 0.021(6) 0.017(6) 0.025(6) 0.001(5) 0.006(5) -0.005(5)
C23A 0.024(7) 0.026(7) 0.037(7) -0.006(6) 0.003(5) -0.006(5)
C24A 0.035(7) 0.015(6) 0.048(8) -0.001(6) 0.000(6) -0.002(5)
C25A 0.033(8) 0.023(7) 0.063(10) -0.002(6) 0.010(7) -0.018(6)
C26A 0.047(8) 0.027(7) 0.033(7) 0.001(5) 0.022(6) -0.014(6)
C27A 0.031(7) 0.024(7) 0.032(7) -0.007(5) 0.010(6) -0.004(5)
C28A 0.022(3) 0.019(3) 0.022(3) 0.002(2) -0.001(2) -0.002(2)
C29A 0.029(4) 0.033(4) 0.033(4) 0.003(3) 0.000(2) -0.004(2)
C30A 0.044(4) 0.043(4) 0.043(4) 0.0005(14) -0.0012(14) -0.0014(14)
C31A 0.060(6) 0.047(6) 0.035(6) 0.002(5) -0.012(5) -0.037(5)
C32A 0.045(6) 0.032(5) 0.044(6) -0.008(5) 0.003(5) -0.015(5)
C33A 0.041(8) 0.016(6) 0.034(7) -0.003(5) 0.004(6) -0.004(6)
C34A 0.017(6) 0.036(7) 0.018(5) 0.006(5) 0.001(5) -0.009(5)
C35A 0.028(5) 0.028(4) 0.043(5) 0.002(4) -0.008(4) -0.011(4)
C36A 0.033(5) 0.034(4) 0.044(5) -0.001(4) -0.015(4) -0.012(4)
C37A 0.044(4) 0.041(4) 0.046(4) -0.001(4) -0.012(4) -0.011(4)
C38A 0.038(4) 0.038(4) 0.044(4) 0.001(4) -0.020(3) -0.009(3)
C39A 0.035(3) 0.038(3) 0.042(3) 0.000(2) -0.005(2) -0.005(2)
C40A 0.029(4) 0.038(4) 0.048(5) 0.000(4) -0.006(4) -0.012(4)
C41A 0.037(5) 0.044(6) 0.042(6) 0.006(5) -0.004(5) -0.023(5)
C42A 0.048(6) 0.065(7) 0.051(6) 0.004(5) 0.005(5) -0.015(5)
C43A 0.067(7) 0.084(8) 0.074(7) -0.007(6) 0.004(6) -0.005(6)
C44A 0.085(8) 0.085(8) 0.078(8) 0.007(6) 0.002(6) -0.027(6)
C45A 0.085(8) 0.076(8) 0.076(8) 0.008(6) -0.005(6) -0.018(6)
C46A 0.063(7) 0.050(6) 0.051(6) 0.007(5) -0.009(5) -0.023(5)
C48 0.080(5) 0.094(5) 0.073(5) -0.003(4) 0.019(4) 0.020(4)

loop_
_atom_type_symbol
_atom_type_description
_atom_type_scat_dispersion_real
_atom_type_scat_dispersion_imag
_atom_type_scat_source
C C 0.0181 0.0091 'International Tables Vol C Tables 4.2.6.8 and 6.1.1.4'
H H 0.0000 0.0000 'International Tables Vol C Tables 4.2.6.8 and 6.1.1.4'
Br Br -0.6763 1.2805 'International Tables Vol C Tables 4.2.6.8 and 6.1.1.4'
Fe Fe -1.1336 3.1974 'International Tables Vol C Tables 4.2.6.8 and 6.1.1.4'
N N 0.0311 0.0180 'International Tables Vol C Tables 4.2.6.8 and 6.1.1.4'
O O 0.0492 0.0322 'International Tables Vol C Tables 4.2.6.8 and 6.1.1.4'

loop_
_geom_angle_atom_site_label_1
_geom_angle_atom_site_label_2
_geom_angle_atom_site_label_3
_geom_angle
Br1 Fe1 Br2 118.68(8)
N1 Fe1 Br1 98.0(2)
N1 Fe1 Br2 98.7(2)
N2 Fe1 Br1 143.9(3)
N2 Fe1 Br2 97.4(3)
N2 Fe1 N1 73.6(4)
N2 Fe1 N3 75.4(4)
N3 Fe1 Br1 99.9(2)
N3 Fe1 Br2 97.1(3)
N3 Fe1 N1 146.6(3)
C8 O1 C9 102.8(8)
C2 N1 Fe1 114.0(8)
C2 N1 C15 121.3(10)
C15 N1 Fe1 124.6(7)
C3 N2 Fe1 120.2(8)
C7 N2 Fe1 120.6(8)
C7 N2 C3 118.8(9)
C8 N3 Fe1 113.0(7)
C8 N3 C10 104.5(9)
C10 N3 Fe1 142.3(7)
N1 C2 C1 126.6(11)
N1 C2 C3 117.3(10)
C1 C2 C3 116.1(10)
N2 C3 C2 112.5(9)
N2 C3 C4 121.6(11)
C4 C3 C2 125.5(10)
C3 C4 C5 118.7(12)
C6 C5 C4 118.7(11)
C7 C6 C5 117.6(11)
N2 C7 C6 124.4(11)
N2 C7 C8 110.7(10)
C6 C7 C8 124.9(10)
O1 C8 C7 117.0(10)
N3 C8 O1 123.3(11)
N3 C8 C7 119.6(10)
O1 C9 C10 104.8(8)
N3 C10 C9 103.4(9)
N3 C10 C11 113.9(9)
C9 C10 C11 115.0(9)
C10 C11 C14 107.6(10)
C12 C11 C10 110.5(10)
C12 C11 C14 105.1(10)
C13 C11 C10 110.0(10)
C13 C11 C12 111.1(12)
C13 C11 C14 112.4(11)
N1 C15 C16 117.5(10)
C20 C15 N1 124.4(10)
C20 C15 C16 117.9(10)
C15 C16 C22 120.4(10)
C17 C16 C15 120.5(10)
C17 C16 C22 119.1(10)
C16 C17 C18 122.6(11)
C17 C18 C21 121.5(11)
C19 C18 C17 115.2(11)
C19 C18 C21 123.3(11)
C18 C19 C20 124.1(11)
C15 C20 C19 119.7(10)
C15 C20 C35 119.4(10)
C19 C20 C35 120.9(10)
C23 C22 C16 112.0(9)
C23 C22 C29 112.5(10)
C29 C22 C16 112.6(10)
C24 C23 C22 122.0(12)
C24 C23 C28 117.5(12)
C28 C23 C22 120.5(12)
C23 C24 C25 120.0(15)
C26 C25 C24 118.4(17)
C27 C26 C25 123.7(16)
C26 C27 C28 121.8(16)
C23 C28 C27 118.2(14)
C30 C29 C22 120.1(11)
C34 C29 C22 122.1(12)
C34 C29 C30 117.8(12)
C31 C30 C29 119.9(14)
C32 C31 C30 121.1(16)
C31 C32 C33 119.7(13)
C32 C33 C34 119.6(14)
C29 C34 C33 121.8(14)
C36 C35 C20 111.2(9)
C42 C35 C20 112.1(10)
C42 C35 C36 114.4(10)
C37 C36 C35 117.2(10)
C37 C36 C41 120.2(11)
C41 C36 C35 122.4(10)
C36 C37 C38 117.7(12)
C39 C38 C37 123.3(12)
C38 C39 C40 117.6(12)
C41 C40 C39 119.4(12)
C40 C41 C36 121.5(11)
C43 C42 C35 124.2(13)
C47 C42 C35 118.6(12)
C47 C42 C43 117.0(13)
C42 C43 C44 125.8(15)
C45 C44 C43 114.8(15)
C44 C45 C46 121.9(14)
C47 C46 C45 115.6(14)
C46 C47 C42 124.6(14)
Br2B Fe1B Br1B 112.53(9)
N1B Fe1B Br1B 105.5(2)
N1B Fe1B Br2B 94.0(2)
N2B Fe1B Br1B 104.6(3)
N2B Fe1B Br2B 142.4(3)
N2B Fe1B N1B 69.9(3)
N2B Fe1B N3B 76.0(4)
N3B Fe1B Br1B 89.0(4)
N3B Fe1B Br2B 109.6(3)
N3B Fe1B N1B 145.2(3)
C8B O1B C9B 104.6(15)
C2B N1B Fe1B 116.8(7)
C2B N1B C15B 118.3(9)
C15B N1B Fe1B 124.8(6)
C3B N2B Fe1B 124.0(8)
C3B N2B C7B 117.7(11)
C7B N2B Fe1B 118.1(8)
C8B N3B Fe1B 111.8(10)
C8B N3B C10B 105.0(12)
C10B N3B Fe1B 139.9(9)
N1B C2B C1B 129.1(11)
N1B C2B C3B 114.7(10)
C3B C2B C1B 116.2(10)
N2B C3B C2B 113.3(10)
N2B C3B C4B 123.2(12)
C4B C3B C2B 123.5(12)
C5B C4B C3B 118.7(13)
C4B C5B C6B 119.2(14)
C7B C6B C5B 117.5(14)
N2B C7B C8B 111.7(12)
C6B C7B N2B 123.6(13)
C6B C7B C8B 124.6(14)
O1B C8B C7B 116.6(15)
N3B C8B O1B 120.6(15)
N3B C8B C7B 122.1(14)
O1B C9B C10B 103.1(15)
N3B C10B C9B 102.7(13)
N3B C10B C11B 113.2(14)
C11B C10B C9B 112.8(15)
C10B C11B C12B 110.4(15)
C10B C11B C13B 106.0(14)
C10B C11B C14B 114.7(15)
C12B C11B C13B 104.8(14)
C12B C11B C14B 111.3(16)
C13B C11B C14B 109.1(17)
C16B C15B N1B 118.0(10)
C16B C15B C20B 121.5(11)
C20B C15B N1B 120.1(10)
C15B C16B C17B 117.5(10)
C15B C16B C22B 120.3(10)
C17B C16B C22B 122.2(10)
C18B C17B C16B 120.3(11)
C17B C18B C21B 115.4(11)
C19B C18B C17B 121.5(11)
C19B C18B C21B 122.8(11)
C18B C19B C20B 120.8(11)
C15B C20B C35B 119.4(10)
C19B C20B C15B 118.3(10)
C19B C20B C35B 122.3(10)
C16B C22B C23B 110.4(10)
C29B C22B C16B 111.5(11)
C29B C22B C23B 111.0(11)
C24B C23B C22B 122.8(13)
C28B C23B C22B 117.3(13)
C28B C23B C24B 119.9(14)
C23B C24B C25B 117.7(15)
C26B C25B C24B 123.1(15)
C25B C26B C27B 118.1(15)
C26B C27B C28B 119.4(16)
C23B C28B C27B 121.7(15)
C30B C29B C22B 120.3(13)
C34B C29B C22B 124.9(13)
C34B C29B C30B 114.8(14)
C31B C30B C29B 122.1(16)
C30B C31B C32B 122.5(16)
C33B C32B C31B 116.6(16)
C32B C33B C34B 120.4(16)
C29B C34B C33B 123.5(15)
C20B C35B C36B 112.5(10)
C42B C35B C20B 115.0(10)
C42B C35B C36B 112.9(11)
C37B C36B C35B 121.0(13)
C41B C36B C35B 120.3(12)
C41B C36B C37B 118.7(13)
C38B C37B C36B 113.4(15)
C39B C38B C37B 126.2(16)
C40B C39B C38B 119.6(15)
C39B C40B C41B 123.5(16)
C40B C41B C36B 118.2(14)
C43B C42B C35B 119.6(13)
C47B C42B C35B 122.7(13)
C47B C42B C43B 117.6(14)
C42B C43B C44B 120.5(15)
C45B C44B C43B 115.9(15)
C46B C45B C44B 122.2(16)
C45B C46B C47B 121.7(16)
C46B C47B C42B 121.6(16)
Br2C Fe1C Br1C 120.05(8)
N1C Fe1C Br1C 98.0(2)
N1C Fe1C Br2C 99.4(2)
N2C Fe1C Br1C 95.7(3)
N2C Fe1C Br2C 144.2(3)
N2C Fe1C N1C 71.4(3)
N2C Fe1C N3C 73.2(3)
N3C Fe1C Br1C 97.8(3)
N3C Fe1C Br2C 101.7(2)
N3C Fe1C N1C 142.5(3)
C8C O1C C9C 103.6(8)
C2C N1C Fe1C 118.9(8)
C2C N1C C15C 118.1(10)
C15C N1C Fe1C 122.9(7)
C3C N2C Fe1C 120.9(7)
C7C N2C Fe1C 120.7(7)
C7C N2C C3C 118.3(10)
C8C N3C Fe1C 114.8(7)
C8C N3C C10C 107.3(9)
C10C N3C Fe1C 137.6(7)
N1C C2C C1C 131.0(10)
N1C C2C C3C 114.2(10)
C1C C2C C3C 114.8(9)
N2C C3C C2C 112.9(10)
C4C C3C N2C 121.4(11)
C4C C3C C2C 125.5(11)
C3C C4C C5C 120.9(12)
C4C C5C C6C 118.0(11)
C7C C6C C5C 117.3(11)
N2C C7C C8C 109.4(9)
C6C C7C N2C 124.0(11)
C6C C7C C8C 126.6(11)
O1C C8C C7C 116.5(9)
N3C C8C O1C 121.9(10)
N3C C8C C7C 121.5(9)
O1C C9C C10C 104.0(9)
N3C C10C C9C 101.9(9)
N3C C10C C11C 113.8(10)
C11C C10C C9C 114.0(11)
C10C C11C C12C 109.6(11)
C10C C11C C13C 108.6(13)
C13C C11C C12C 109.1(13)
C14C C11C C10C 111.5(11)
C14C C11C C12C 109.7(13)
C14C C11C C13C 108.4(12)
C16C C15C N1C 118.1(9)
C20C C15C N1C 122.4(10)
C20C C15C C16C 119.5(10)
C15C C16C C22C 119.8(10)
C17C C16C C15C 120.1(10)
C17C C16C C22C 120.0(10)
C16C C17C C18C 119.1(11)
C17C C18C C21C 117.7(11)
C19C C18C C17C 120.1(11)
C19C C18C C21C 122.1(11)
C18C C19C C20C 122.6(11)
C15C C20C C19C 118.4(10)
C15C C20C C35C 119.1(10)
C19C C20C C35C 122.6(10)
C16C C22C C23C 109.9(10)
C29C C22C C16C 112.0(9)
C29C C22C C23C 113.6(10)
C24C C23C C22C 119.7(14)
C28C C23C C22C 121.5(13)
C28C C23C C24C 118.7(14)
C25C C24C C23C 120.5(16)
C26C C25C C24C 118.7(16)
C25C C26C C27C 122.6(17)
C28C C27C C26C 117.2(19)
C27C C28C C23C 121.9(19)
C30C C29C C22C 122.7(11)
C34C C29C C22C 119.1(11)
C34C C29C C30C 118.1(12)
C29C C30C C31C 120.8(12)
C32C C31C C30C 120.1(12)
C31C C32C C33C 120.2(13)
C32C C33C C34C 119.7(13)
C29C C34C C33C 121.0(13)
C20C C35C C42C 109.8(9)
C36C C35C C20C 110.1(10)
C36C C35C C42C 112.8(9)
C37C C36C C35C 125.2(12)
C37C C36C C41C 119.3(14)
C41C C36C C35C 115.4(13)
C36C C37C C38C 125.3(15)
C37C C38C C39C 114.8(16)
C40C C39C C38C 123.2(19)
C39C C40C C41C 120.4(15)
C40C C41C C36C 116.9(15)
C43C C42C C35C 118.7(8)
C43C C42C C47C 120.0
C47C C42C C35C 121.3(8)
C42C C43C C44C 120.0
C45C C44C C43C 120.0
C44C C45C C46C 120.0
C45C C46C C47C 120.0
C46C C47C C42C 120.0
Br1A Fe1A Br2A 110.39(8)
N1A Fe1A Br1A 93.2(2)
N1A Fe1A Br2A 105.2(2)
N2A Fe1A Br1A 146.8(3)
N2A Fe1A Br2A 102.1(3)
N2A Fe1A N1A 71.5(3)
N2A Fe1A N3A 76.4(4)
N3A Fe1A Br1A 111.0(3)
N3A Fe1A Br2A 87.0(3)
N3A Fe1A N1A 147.3(4)
C8A O1A C9A 105.8(13)
C2A N1A Fe1A 114.8(7)
C2A N1A C14A 120.4(9)
C14A N1A Fe1A 124.8(7)
C3A N2A Fe1A 124.0(8)
C3A N2A C7A 118.9(10)
C7A N2A Fe1A 117.0(8)
C8A N3A Fe1A 108.0(10)
C8A N3A C10A 109.8(13)
C10A N3A Fe1A 139.2(10)
N1A C2A C1A 126.1(11)
N1A C2A C3A 115.2(10)
C1A C2A C3A 118.6(10)
N2A C3A C2A 113.4(9)
N2A C3A C4A 122.8(11)
C4A C3A C2A 123.8(11)
C5A C4A C3A 119.3(12)
C6A C5A C4A 118.6(12)
C5A C6A C7A 118.7(12)
N2A C7A C6A 121.7(12)
N2A C7A C8A 113.2(12)
C6A C7A C8A 125.0(13)
O1A C8A C7A 116.4(14)
N3A C8A O1A 118.4(15)
N3A C8A C7A 125.2(15)
O1A C9A C10A 97.7(12)
N3A C10A C9A 99.7(13)
C11A C10A N3A 119.5(15)
C11A C10A C9A 103.0(14)
C10A C11A C12A 103.5(14)
C10A C11A C13A 116.8(16)
C10A C11A C48 117.4(17)
C13A C11A C12A 104.1(15)
C48 C11A C12A 97.9(15)
C48 C11A C13A 113.6(16)
C15A C14A N1A 119.2(10)
C15A C14A C19A 122.6(10)
C19A C14A N1A 118.2(10)
C14A C15A C16A 116.4(10)
C14A C15A C21A 121.5(10)
C16A C15A C21A 122.0(10)
C17A C16A C15A 125.4(11)
C16A C17A C18A 117.1(11)
C16A C17A C20A 121.6(11)
C18A C17A C20A 121.2(10)
C19A C18A C17A 121.8(10)
C14A C19A C34A 121.4(10)
C18A C19A C14A 116.6(10)
C18A C19A C34A 122.0(10)
C15A C21A C22A 110.7(9)
C28A C21A C15A 110.7(9)
C28A C21A C22A 113.9(10)
C23A C22A C21A 122.4(11)
C23A C22A C27A 118.5(11)
C27A C22A C21A 119.0(11)
C22A C23A C24A 121.3(12)
C25A C24A C23A 120.2(12)
C24A C25A C26A 117.7(12)
C27A C26A C25A 122.4(13)
C26A C27A C22A 119.7(12)
C29A C28A C21A 120.0(11)
C33A C28A C21A 121.5(11)
C33A C28A C29A 118.4(11)
C30A C29A C28A 119.5(13)
C29A C30A C31A 120.7(14)
C32A C31A C30A 120.6(14)
C31A C32A C33A 119.9(15)
C28A C33A C32A 120.9(13)
C19A C34A C35A 112.2(10)
C19A C34A C41A 114.7(11)
C35A C34A C41A 111.8(10)
C36A C35A C34A 117.1(10)
C40A C35A C34A 125.6(12)
C40A C35A C36A 117.3(11)
C37A C36A C35A 122.5(12)
C36A C37A C38A 116.7(13)
C39A C38A C37A 121.0(12)
C38A C39A C40A 121.9(12)
C35A C40A C39A 120.4(13)
C42A C41A C34A 121.7(14)
C42A C41A C46A 120.5(15)
C46A C41A C34A 117.5(15)
C41A C42A C43A 119.1(17)
C44A C43A C42A 120(2)
C43A C44A C45A 124(2)
C46A C45A C44A 114.2(19)
C45A C46A C41A 122.7(18)

loop_
_geom_bond_atom_site_label_1
_geom_bond_atom_site_label_2
_geom_bond_distance
Br1 Fe1 2.407(2)
Br2 Fe1 2.471(2)
Fe1 N1 2.294(9)
Fe1 N2 2.067(9)
Fe1 N3 2.205(9)
O1 C8 1.313(13)
O1 C9 1.472(13)
N1 C2 1.259(15)
N1 C15 1.397(14)
N2 C3 1.366(14)
N2 C7 1.311(15)
N3 C8 1.256(15)
N3 C10 1.489(12)
C1 C2 1.511(15)
C2 C3 1.513(16)
C3 C4 1.374(16)
C4 C5 1.419(17)
C5 C6 1.395(17)
C6 C7 1.380(16)
C7 C8 1.519(16)
C9 C10 1.523(15)
C10 C11 1.534(16)
C11 C12 1.520(16)
C11 C13 1.489(18)
C11 C14 1.551(16)
C15 C16 1.442(15)
C15 C20 1.395(15)
C16 C17 1.350(15)
C16 C22 1.550(14)
C17 C18 1.446(15)
C18 C19 1.378(16)
C18 C21 1.455(17)
C19 C20 1.395(16)
C20 C35 1.544(14)
C22 C23 1.497(15)
C22 C29 1.517(16)
C23 C24 1.38(2)
C23 C28 1.398(17)
C24 C25 1.41(2)
C25 C26 1.34(2)
C26 C27 1.24(2)
C27 C28 1.415(18)
C29 C30 1.416(19)
C29 C34 1.373(17)
C30 C31 1.388(19)
C31 C32 1.36(2)
C32 C33 1.39(2)
C33 C34 1.39(2)
C35 C36 1.512(16)
C35 C42 1.494(17)
C36 C37 1.405(14)
C36 C41 1.413(15)
C37 C38 1.413(18)
C38 C39 1.367(19)
C39 C40 1.469(17)
C40 C41 1.354(17)
C42 C43 1.388(19)
C42 C47 1.383(19)
C43 C44 1.42(2)
C44 C45 1.40(2)
C45 C46 1.51(2)
C46 C47 1.374(19)
Br1B Fe1B 2.453(3)
Br2B Fe1B 2.383(2)
Fe1B N1B 2.320(9)
Fe1B N2B 2.114(10)
Fe1B N3B 2.214(11)
O1B C8B 1.337(19)
O1B C9B 1.48(2)
N1B C2B 1.289(15)
N1B C15B 1.464(14)
N2B C3B 1.322(15)
N2B C7B 1.353(16)
N3B C8B 1.280(19)
N3B C10B 1.502(18)
C1B C2B 1.506(15)
C2B C3B 1.481(16)
C3B C4B 1.384(17)
C4B C5B 1.361(18)
C5B C6B 1.42(2)
C6B C7B 1.35(2)
C7B C8B 1.48(2)
C9B C10B 1.55(3)
C10B C11B 1.50(2)
C11B C12B 1.55(2)
C11B C13B 1.55(2)
C11B C14B 1.56(3)
C15B C16B 1.402(15)
C15B C20B 1.433(14)
C16B C17B 1.417(16)
C16B C22B 1.522(15)
C17B C18B 1.385(16)
C18B C19B 1.373(16)
C18B C21B 1.563(17)
C19B C20B 1.382(15)
C20B C35B 1.516(15)
C22B C23B 1.564(18)
C22B C29B 1.488(19)
C23B C24B 1.403(18)
C23B C28B 1.35(2)
C24B C25B 1.422(19)
C25B C26B 1.35(2)
C26B C27B 1.41(2)
C27B C28B 1.413(19)
C29B C30B 1.429(18)
C29B C34B 1.406(19)
C30B C31B 1.34(2)
C31B C32B 1.45(2)
C32B C33B 1.37(2)
C33B C34B 1.41(2)
C35B C36B 1.536(16)
C35B C42B 1.498(19)
C36B C37B 1.423(19)
C36B C41B 1.40(2)
C37B C38B 1.412(19)
C38B C39B 1.27(2)
C39B C40B 1.27(2)
C40B C41B 1.369(19)
C42B C43B 1.43(2)
C42B C47B 1.39(2)
C43B C44B 1.44(2)
C44B C45B 1.42(2)
C45B C46B 1.33(2)
C46B C47B 1.36(2)
Br1C Fe1C 2.472(2)
Br2C Fe1C 2.385(2)
Fe1C N1C 2.291(10)
Fe1C N2C 2.130(9)
Fe1C N3C 2.229(9)
O1C C8C 1.323(11)
O1C C9C 1.492(15)
N1C C2C 1.258(14)
N1C C15C 1.440(14)
N2C C3C 1.367(14)
N2C C7C 1.347(14)
N3C C8C 1.238(14)
N3C C10C 1.492(13)
C1C C2C 1.483(15)
C2C C3C 1.534(15)
C3C C4C 1.320(17)
C4C C5C 1.393(17)
C5C C6C 1.429(17)
C6C C7C 1.335(17)
C7C C8C 1.495(15)
C9C C10C 1.554(16)
C10C C11C 1.516(19)
C11C C12C 1.55(2)
C11C C13C 1.520(18)
C11C C14C 1.495(18)
C15C C16C 1.427(14)
C15C C20C 1.393(14)
C16C C17C 1.384(15)
C16C C22C 1.532(14)
C17C C18C 1.416(15)
C18C C19C 1.339(16)
C18C C21C 1.517(17)
C19C C20C 1.404(15)
C20C C35C 1.528(15)
C22C C23C 1.565(17)
C22C C29C 1.532(16)
C23C C24C 1.395(19)
C23C C28C 1.37(2)
C24C C25C 1.38(2)
C25C C26C 1.33(2)
C26C C27C 1.42(3)
C27C C28C 1.35(2)
C29C C30C 1.373(16)
C29C C34C 1.373(18)
C30C C31C 1.391(18)
C31C C32C 1.35(2)
C32C C33C 1.370(18)
C33C C34C 1.382(18)
C35C C36C 1.491(19)
C35C C42C 1.544(14)
C36C C37C 1.36(2)
C36C C41C 1.445(17)
C37C C38C 1.40(2)
C38C C39C 1.42(3)
C39C C40C 1.38(2)
C40C C41C 1.44(2)
C42C C43C 1.3900
C42C C47C 1.3900
C43C C44C 1.3900
C44C C45C 1.3900
C45C C46C 1.3900
C46C C47C 1.3900
Br1A Fe1A 2.419(2)
Br2A Fe1A 2.492(2)
Fe1A N1A 2.311(8)
Fe1A N2A 2.067(9)
Fe1A N3A 2.250(11)
O1A C8A 1.380(18)
O1A C9A 1.52(2)
N1A C2A 1.288(15)
N1A C14A 1.444(13)
N2A C3A 1.310(14)
N2A C7A 1.349(16)
N3A C8A 1.255(19)
N3A C10A 1.466(18)
C1A C2A 1.495(15)
C2A C3A 1.494(16)
C3A C4A 1.386(16)
C4A C5A 1.379(16)
C5A C6A 1.380(18)
C6A C7A 1.398(18)
C7A C8A 1.41(2)
C9A C10A 1.70(2)
C10A C11A 1.42(2)
C11A C12A 1.68(3)
C11A C13A 1.51(2)
C11A C48 1.491(12)
C14A C15A 1.358(16)
C14A C19A 1.434(14)
C15A C16A 1.384(15)
C15A C21A 1.547(14)
C16A C17A 1.347(15)
C17A C18A 1.401(16)
C17A C20A 1.516(15)
C18A C19A 1.391(16)
C19A C34A 1.497(16)
C21A C22A 1.550(15)
C21A C28A 1.488(16)
C22A C23A 1.358(16)
C22A C27A 1.423(16)
C23A C24A 1.402(17)
C24A C25A 1.388(19)
C25A C26A 1.396(18)
C26A C27A 1.352(17)
C28A C29A 1.416(17)
C28A C33A 1.390(17)
C29A C30A 1.373(19)
C30A C31A 1.39(2)
C31A C32A 1.35(2)
C32A C33A 1.393(19)
C34A C35A 1.509(16)
C34A C41A 1.522(17)
C35A C36A 1.437(18)
C35A C40A 1.390(15)
C36A C37A 1.405(17)
C37A C38A 1.434(18)
C38A C39A 1.350(18)
C39A C40A 1.407(17)
C41A C42A 1.36(2)
C41A C46A 1.38(2)
C42A C43A 1.43(2)
C43A C44A 1.31(3)
C44A C45A 1.47(3)
C45A C46A 1.38(2)

loop_
_geom_torsion_atom_site_label_1
_geom_torsion_atom_site_label_2
_geom_torsion_atom_site_label_3
_geom_torsion_atom_site_label_4
_geom_torsion
Fe1 N1 C2 C1 167.7(9)
Fe1 N1 C2 C3 -9.8(13)
Fe1 N1 C15 C16 91.9(11)
Fe1 N1 C15 C20 -82.5(13)
Fe1 N2 C3 C2 12.9(13)
Fe1 N2 C3 C4 -173.3(10)
Fe1 N2 C7 C6 173.5(10)
Fe1 N2 C7 C8 -8.6(13)
Fe1 N3 C8 O1 174.5(9)
Fe1 N3 C8 C7 -4.7(14)
Fe1 N3 C10 C9 -166.1(10)
Fe1 N3 C10 C11 68.4(16)
O1 C9 C10 N3 -10.7(12)
O1 C9 C10 C11 114.1(10)
N1 C2 C3 N2 -0.8(16)
N1 C2 C3 C4 -174.3(12)
N1 C15 C16 C17 -175.5(10)
N1 C15 C16 C22 2.2(16)
N1 C15 C20 C19 176.6(10)
N1 C15 C20 C35 -5.7(17)
N2 C3 C4 C5 1(2)
N2 C7 C8 O1 -170.6(10)
N2 C7 C8 N3 8.7(15)
N3 C10 C11 C12 179.9(10)
N3 C10 C11 C13 56.8(13)
N3 C10 C11 C14 -65.9(13)
C1 C2 C3 N2 -178.6(10)
C1 C2 C3 C4 7.9(18)
C2 N1 C15 C16 -91.3(14)
C2 N1 C15 C20 94.3(15)
C2 C3 C4 C5 174.4(12)
C3 N2 C7 C6 -0.4(18)
C3 N2 C7 C8 177.6(10)
C3 C4 C5 C6 -4(2)
C4 C5 C6 C7 4(2)
C5 C6 C7 N2 -2(2)
C5 C6 C7 C8 -179.5(12)
C6 C7 C8 O1 7.3(17)
C6 C7 C8 N3 -173.4(12)
C7 N2 C3 C2 -173.2(10)
C7 N2 C3 C4 0.6(18)
C8 O1 C9 C10 9.9(11)
C8 N3 C10 C9 7.6(12)
C8 N3 C10 C11 -117.9(11)
C9 O1 C8 N3 -5.9(15)
C9 O1 C8 C7 173.4(9)
C9 C10 C11 C12 60.8(13)
C9 C10 C11 C13 -62.2(13)
C9 C10 C11 C14 175.0(10)
C10 N3 C8 O1 -1.3(16)
C10 N3 C8 C7 179.5(10)
C15 N1 C2 C1 -9.4(18)
C15 N1 C2 C3 173.1(10)
C15 C16 C17 C18 -0.7(18)
C15 C16 C22 C23 -155.5(11)
C15 C16 C22 C29 76.6(13)
C15 C20 C35 C36 -85.1(13)
C15 C20 C35 C42 145.4(12)
C16 C15 C20 C19 2.2(16)
C16 C15 C20 C35 179.9(10)
C16 C17 C18 C19 0.5(18)
C16 C17 C18 C21 178.6(12)
C16 C22 C23 C24 79.2(15)
C16 C22 C23 C28 -102.5(13)
C16 C22 C29 C30 38.8(15)
C16 C22 C29 C34 -137.9(13)
C17 C16 C22 C23 22.2(15)
C17 C16 C22 C29 -105.7(12)
C17 C18 C19 C20 1.1(17)
C18 C19 C20 C15 -2.5(17)
C18 C19 C20 C35 179.9(11)
C19 C20 C35 C36 92.5(12)
C19 C20 C35 C42 -37.0(15)
C20 C15 C16 C17 -0.7(17)
C20 C15 C16 C22 177.0(10)
C20 C35 C36 C37 138.6(11)
C20 C35 C36 C41 -47.2(14)
C20 C35 C42 C43 111.5(14)
C20 C35 C42 C47 -73.4(15)
C21 C18 C19 C20 -176.9(12)
C22 C16 C17 C18 -178.4(10)
C22 C23 C24 C25 -174.9(13)
C22 C23 C28 C27 175.9(12)
C22 C29 C30 C31 178.6(12)
C22 C29 C34 C33 -178.8(14)
C23 C22 C29 C30 -88.8(14)
C23 C22 C29 C34 94.5(15)
C23 C24 C25 C26 -6(2)
C24 C23 C28 C27 -6(2)
C24 C25 C26 C27 4(3)
C25 C26 C27 C28 -3(3)
C26 C27 C28 C23 4(2)
C28 C23 C24 C25 7(2)
C29 C22 C23 C24 -152.9(13)
C29 C22 C23 C28 25.5(16)
C29 C30 C31 C32 1(2)
C30 C29 C34 C33 4(2)
C30 C31 C32 C33 2(3)
C31 C32 C33 C34 -2(3)
C32 C33 C34 C29 -1(3)
C34 C29 C30 C31 -4.5(19)
C35 C36 C37 C38 176.2(10)
C35 C36 C41 C40 -177.9(11)
C35 C42 C43 C44 178.1(14)
C35 C42 C47 C46 -179.5(13)
C36 C35 C42 C43 -16.3(18)
C36 C35 C42 C47 158.8(12)
C36 C37 C38 C39 -1.9(18)
C37 C36 C41 C40 -3.8(17)
C37 C38 C39 C40 3.5(19)
C38 C39 C40 C41 -5.2(19)
C39 C40 C41 C36 5.5(18)
C41 C36 C37 C38 1.9(17)
C42 C35 C36 C37 -93.2(13)
C42 C35 C36 C41 81.1(14)
C42 C43 C44 C45 -4(2)
C43 C42 C47 C46 -4(2)
C43 C44 C45 C46 6(2)
C44 C45 C46 C47 -7(2)
C45 C46 C47 C42 6(2)
C47 C42 C43 C44 3(2)
Fe1B N1B C2B C1B -171.8(9)
Fe1B N1B C2B C3B 10.6(12)
Fe1B N1B C15B C16B -91.3(11)
Fe1B N1B C15B C20B 81.3(11)
Fe1B N2B C3B C2B -6.6(15)
Fe1B N2B C3B C4B 174.8(10)
Fe1B N2B C7B C6B -176.3(16)
Fe1B N2B C7B C8B 5(2)
Fe1B N3B C8B O1B 172.5(15)
Fe1B N3B C8B C7B 3(3)
Fe1B N3B C10B C9B -173.5(15)
Fe1B N3B C10B C11B 65(2)
O1B C9B C10B N3B 19(2)
O1B C9B C10B C11B 141.6(17)
N1B C2B C3B N2B -3.4(15)
N1B C2B C3B C4B 175.1(12)
N1B C15B C16B C17B 176.5(10)
N1B C15B C16B C22B -3.1(16)
N1B C15B C20B C19B -175.4(10)
N1B C15B C20B C35B 4.2(15)
N2B C3B C4B C5B 1(2)
N2B C7B C8B O1B -175.3(17)
N2B C7B C8B N3B -5(3)
N3B C10B C11B C12B 170.7(14)
N3B C10B C11B C13B -76.3(18)
N3B C10B C11B C14B 44(2)
C1B C2B C3B N2B 178.7(10)
C1B C2B C3B C4B -2.8(17)
C2B N1B C15B C16B 90.7(13)
C2B N1B C15B C20B -96.8(12)
C2B C3B C4B C5B -177.1(12)
C3B N2B C7B C6B -1(3)
C3B N2B C7B C8B -179.8(14)
C3B C4B C5B C6B -1(2)
C4B C5B C6B C7B 0(3)
C5B C6B C7B N2B 1(3)
C5B C6B C7B C8B 179.5(18)
C6B C7B C8B O1B 6(3)
C6B C7B C8B N3B 176(2)
C7B N2B C3B C2B 178.5(13)
C7B N2B C3B C4B 0(2)
C8B O1B C9B C10B -15(2)
C8B N3B C10B C9B -17(2)
C8B N3B C10B C11B -139.0(17)
C9B O1B C8B N3B 5(3)
C9B O1B C8B C7B 174.7(18)
C9B C10B C11B C12B 55(2)
C9B C10B C11B C13B 167.6(16)
C9B C10B C11B C14B -72(2)
C10B N3B C8B O1B 9(3)
C10B N3B C8B C7B -160.9(18)
C15B N1B C2B C1B 6.4(17)
C15B N1B C2B C3B -171.2(9)
C15B C16B C17B C18B -1.4(18)
C15B C16B C22B C23B 157.5(11)
C15B C16B C22B C29B -78.6(14)
C15B C20B C35B C36B -149.4(11)
C15B C20B C35B C42B 79.4(14)
C16B C15B C20B C19B -3.1(16)
C16B C15B C20B C35B 176.5(10)
C16B C17B C18B C19B -2.2(19)
C16B C17B C18B C21B -175.9(11)
C16B C22B C23B C24B 98.2(15)
C16B C22B C23B C28B -79.9(15)
C16B C22B C29B C30B 141.5(12)
C16B C22B C29B C34B -40.8(18)
C17B C16B C22B C23B -22.0(16)
C17B C16B C22B C29B 101.8(14)
C17B C18B C19B C20B 3.2(19)
C18B C19B C20B C15B -0.6(17)
C18B C19B C20B C35B 179.9(11)
C19B C20B C35B C36B 30.1(16)
C19B C20B C35B C42B -101.0(13)
C20B C15B C16B C17B 4.0(17)
C20B C15B C16B C22B -175.6(11)
C20B C35B C36B C37B -100.3(14)
C20B C35B C36B C41B 78.0(15)
C20B C35B C42B C43B 42.9(17)
C20B C35B C42B C47B -133.4(14)
C21B C18B C19B C20B 176.5(12)
C22B C16B C17B C18B 178.2(12)
C22B C23B C24B C25B -177.5(12)
C22B C23B C28B C27B 179.4(13)
C22B C29B C30B C31B -179.3(14)
C22B C29B C34B C33B 178.3(13)
C23B C22B C29B C30B -95.1(14)
C23B C22B C29B C34B 82.7(16)
C23B C24B C25B C26B -2(2)
C24B C23B C28B C27B 1(2)
C24B C25B C26B C27B 2(2)
C25B C26B C27B C28B 0(2)
C26B C27B C28B C23B -2(2)
C28B C23B C24B C25B 1(2)
C29B C22B C23B C24B -25.9(17)
C29B C22B C23B C28B 156.0(13)
C29B C30B C31B C32B -1(3)
C30B C29B C34B C33B -4(2)
C30B C31B C32B C33B 0(2)
C31B C32B C33B C34B -1(2)
C32B C33B C34B C29B 3(2)
C34B C29B C30B C31B 3(2)
C35B C36B C37B C38B 179.5(11)
C35B C36B C41B C40B 178.1(12)
C35B C42B C43B C44B 177.6(12)
C35B C42B C47B C46B 176.5(13)
C36B C35B C42B C43B -88.0(15)
C36B C35B C42B C47B 95.7(16)
C36B C37B C38B C39B -1(2)
C37B C36B C41B C40B -4(2)
C37B C38B C39B C40B 3(3)
C38B C39B C40B C41B -5(3)
C39B C40B C41B C36B 6(2)
C41B C36B C37B C38B 1.2(18)
C42B C35B C36B C37B 31.9(17)
C42B C35B C36B C41B -149.9(13)
C42B C43B C44B C45B 9(2)
C43B C42B C47B C46B 0(2)
C43B C44B C45B C46B -8(2)
C44B C45B C46B C47B 2(2)
C45B C46B C47B C42B 2(2)
C47B C42B C43B C44B -6(2)
Fe1C N1C C2C C1C 170.8(9)
Fe1C N1C C2C C3C -8.1(12)
Fe1C N1C C15C C16C 90.3(10)
Fe1C N1C C15C C20C -86.9(11)
Fe1C N2C C3C C2C 11.7(13)
Fe1C N2C C3C C4C -173.1(9)
Fe1C N2C C7C C6C 171.2(10)
Fe1C N2C C7C C8C -7.5(12)
Fe1C N3C C8C O1C 174.4(8)
Fe1C N3C C8C C7C -2.0(14)
Fe1C N3C C10C C9C -165.9(10)
Fe1C N3C C10C C11C 70.9(15)
O1C C9C C10C N3C -10.7(14)
O1C C9C C10C C11C 112.4(12)
N1C C2C C3C N2C -1.7(14)
N1C C2C C3C C4C -176.6(11)
N1C C15C C16C C17C 179.5(10)
N1C C15C C16C C22C 2.6(15)
N1C C15C C20C C19C 177.2(10)
N1C C15C C20C C35C -2.6(16)
N2C C3C C4C C5C -0.3(19)
N2C C7C C8C O1C -170.5(10)
N2C C7C C8C N3C 6.2(15)
N3C C10C C11C C12C 56.0(13)
N3C C10C C11C C13C 175.1(11)
N3C C10C C11C C14C -65.5(15)
C1C C2C C3C N2C 179.2(9)
C1C C2C C3C C4C 4.3(17)
C2C N1C C15C C16C -92.6(12)
C2C N1C C15C C20C 90.3(13)
C2C C3C C4C C5C 174.2(11)
C3C N2C C7C C6C -4.8(18)
C3C N2C C7C C8C 176.5(10)
C3C C4C C5C C6C -0.7(18)
C4C C5C C6C C7C -1.0(18)
C5C C6C C7C N2C 3.8(19)
C5C C6C C7C C8C -177.7(11)
C6C C7C C8C O1C 10.8(18)
C6C C7C C8C N3C -172.5(13)
C7C N2C C3C C2C -172.3(9)
C7C N2C C3C C4C 2.9(17)
C8C O1C C9C C10C 10.5(13)
C8C N3C C10C C9C 7.4(14)
C8C N3C C10C C11C -115.8(12)
C9C O1C C8C N3C -6.8(15)
C9C O1C C8C C7C 169.8(10)
C9C C10C C11C C12C -60.3(14)
C9C C10C C11C C13C 58.8(15)
C9C C10C C11C C14C 178.1(12)
C10C N3C C8C O1C -0.6(15)
C10C N3C C8C C7C -177.1(10)
C15C N1C C2C C1C -6.4(17)
C15C N1C C2C C3C 174.7(9)
C15C C16C C17C C18C 3.0(16)
C15C C16C C22C C23C 76.0(14)
C15C C16C C22C C29C -156.8(10)
C15C C20C C35C C36C -91.7(13)
C15C C20C C35C C42C 143.5(10)
C16C C15C C20C C19C 0.1(16)
C16C C15C C20C C35C -179.6(10)
C16C C17C C18C C19C 0.5(18)
C16C C17C C18C C21C 179.5(11)
C16C C22C C23C C24C -132.5(12)
C16C C22C C23C C28C 49.6(16)
C16C C22C C29C C30C -116.7(12)
C16C C22C C29C C34C 60.7(15)
C17C C16C C22C C23C -100.9(13)
C17C C16C C22C C29C 26.3(15)
C17C C18C C19C C20C -3.9(18)
C18C C19C C20C C15C 3.6(18)
C18C C19C C20C C35C -176.7(12)
C19C C20C C35C C36C 88.5(14)
C19C C20C C35C C42C -36.2(15)
C20C C15C C16C C17C -3.3(16)
C20C C15C C16C C22C 179.8(10)
C20C C35C C36C C37C -40.7(17)
C20C C35C C36C C41C 141.5(11)
C20C C35C C42C C43C -65.6(11)
C20C C35C C42C C47C 116.8(9)
C21C C18C C19C C20C 177.2(12)
C22C C16C C17C C18C 179.9(11)
C22C C23C C24C C25C 177.4(12)
C22C C23C C28C C27C 177.5(13)
C22C C29C C30C C31C 173.5(12)
C22C C29C C34C C33C -176.3(12)
C23C C22C C29C C30C 8.5(17)
C23C C22C C29C C34C -174.2(12)
C23C C24C C25C C26C 6(2)
C24C C23C C28C C27C 0(2)
C24C C25C C26C C27C -3(2)
C25C C26C C27C C28C -2(2)
C26C C27C C28C C23C 4(2)
C28C C23C C24C C25C -5(2)
C29C C22C C23C C24C 101.2(14)
C29C C22C C23C C28C -76.7(15)
C29C C30C C31C C32C 4(2)
C30C C29C C34C C33C 1(2)
C30C C31C C32C C33C -2(2)
C31C C32C C33C C34C -1(2)
C32C C33C C34C C29C 1(2)
C34C C29C C30C C31C -3.9(19)
C35C C36C C37C C38C -178.6(15)
C35C C36C C41C C40C -179.4(12)
C35C C42C C43C C44C -177.7(9)
C35C C42C C47C C46C 177.6(10)
C36C C35C C42C C43C 171.3(9)
C36C C35C C42C C47C -6.4(13)
C36C C37C C38C C39C -2(3)
C37C C36C C41C C40C 3(2)
C37C C38C C39C C40C 4(3)
C38C C39C C40C C41C -2(3)
C39C C40C C41C C36C -1(2)
C41C C36C C37C C38C -1(2)
C42C C35C C36C C37C 82.3(15)
C42C C35C C36C C41C -95.5(13)
C42C C43C C44C C45C 0.0
C43C C42C C47C C46C 0.0
C43C C44C C45C C46C 0.0
C44C C45C C46C C47C 0.0
C45C C46C C47C C42C 0.0
C47C C42C C43C C44C 0.0
Fe1A N1A C2A C1A -173.0(9)
Fe1A N1A C2A C3A 10.3(12)
Fe1A N1A C14A C15A -93.8(11)
Fe1A N1A C14A C19A 84.8(11)
Fe1A N2A C3A C2A -5.3(13)
Fe1A N2A C3A C4A 176.1(9)
Fe1A N2A C7A C6A -177.0(12)
Fe1A N2A C7A C8A -0.1(16)
Fe1A N3A C8A O1A 176.1(11)
Fe1A N3A C8A C7A -6(2)
Fe1A N3A C10A C9A 178.7(12)
Fe1A N3A C10A C11A 68(2)
O1A C9A C10A N3A 27.3(15)
O1A C9A C10A C11A 150.8(14)
N1A C2A C3A N2A -4.2(15)
N1A C2A C3A C4A 174.4(11)
N1A C14A C15A C16A -179.8(9)
N1A C14A C15A C21A -0.6(15)
N1A C14A C19A C18A 178.9(10)
N1A C14A C19A C34A 1.3(15)
N2A C3A C4A C5A -0.2(19)
N2A C7A C8A O1A -177.4(12)
N2A C7A C8A N3A 4(2)
N3A C10A C11A C12A -78.5(18)
N3A C10A C11A C13A 167.9(16)
N3A C10A C11A C48 28(2)
C1A C2A C3A N2A 178.8(10)
C1A C2A C3A C4A -2.6(17)
C2A N1A C14A C15A 89.3(13)
C2A N1A C14A C19A -92.1(13)
C2A C3A C4A C5A -178.7(12)
C3A N2A C7A C6A -1(2)
C3A N2A C7A C8A 176.4(12)
C3A C4A C5A C6A 1(2)
C4A C5A C6A C7A -2(2)
C5A C6A C7A N2A 1(2)
C5A C6A C7A C8A -175.1(16)
C6A C7A C8A O1A -1(2)
C6A C7A C8A N3A -178.9(17)
C7A N2A C3A C2A 178.5(10)
C7A N2A C3A C4A -0.1(17)
C8A O1A C9A C10A -22.1(16)
C8A N3A C10A C9A -24.7(17)
C8A N3A C10A C11A -135.7(17)
C9A O1A C8A N3A 9(2)
C9A O1A C8A C7A -169.1(14)
C9A C10A C11A C12A 172.2(12)
C9A C10A C11A C13A 59(2)
C9A C10A C11A C48 -81.4(19)
C10A N3A C8A O1A 12(2)
C10A N3A C8A C7A -169.8(15)
C14A N1A C2A C1A 4.2(18)
C14A N1A C2A C3A -172.5(9)
C14A C15A C16A C17A 0.5(17)
C14A C15A C21A C22A 154.0(10)
C14A C15A C21A C28A -78.8(13)
C14A C19A C34A C35A -149.0(11)
C14A C19A C34A C41A 82.1(14)
C15A C14A C19A C18A -2.6(16)
C15A C14A C19A C34A 179.8(10)
C15A C16A C17A C18A -1.8(19)
C15A C16A C17A C20A 179.5(12)
C15A C21A C22A C23A 120.9(12)
C15A C21A C22A C27A -59.9(14)
C15A C21A C28A C29A 129.7(12)
C15A C21A C28A C33A -47.9(15)
C16A C15A C21A C22A -27.0(14)
C16A C15A C21A C28A 100.3(12)
C16A C17A C18A C19A 0.8(18)
C17A C18A C19A C14A 1.2(17)
C17A C18A C19A C34A 178.9(11)
C18A C19A C34A C35A 33.4(16)
C18A C19A C34A C41A -95.4(14)
C19A C14A C15A C16A 1.8(16)
C19A C14A C15A C21A -179.1(10)
C19A C34A C35A C36A 71.6(14)
C19A C34A C35A C40A -109.7(13)
C19A C34A C41A C42A 45.0(18)
C19A C34A C41A C46A -128.8(13)
C20A C17A C18A C19A 179.5(12)
C21A C15A C16A C17A -178.6(11)
C21A C22A C23A C24A -177.0(11)
C21A C22A C27A C26A 176.0(12)
C21A C28A C29A C30A -179.3(12)
C21A C28A C33A C32A 177.7(12)
C22A C21A C28A C29A -104.8(13)
C22A C21A C28A C33A 77.5(14)
C22A C23A C24A C25A -2(2)
C23A C22A C27A C26A -5(2)
C23A C24A C25A C26A 1(2)
C24A C25A C26A C27A -2(2)
C25A C26A C27A C22A 4(2)
C27A C22A C23A C24A 3.7(19)
C28A C21A C22A C23A -4.6(16)
C28A C21A C22A C27A 174.6(11)
C28A C29A C30A C31A 2(2)
C29A C28A C33A C32A 0.0(18)
C29A C30A C31A C32A -1(2)
C30A C31A C32A C33A 0(2)
C31A C32A C33A C28A 1(2)
C33A C28A C29A C30A -1.6(19)
C34A C35A C36A C37A -177.3(12)
C34A C35A C40A C39A 177.8(12)
C34A C41A C42A C43A -178.9(13)
C34A C41A C46A C45A -179.2(14)
C35A C34A C41A C42A -84.1(16)
C35A C34A C41A C46A 102.1(15)
C35A C36A C37A C38A -2.8(19)
C36A C35A C40A C39A -3.6(18)
C36A C37A C38A C39A 1.3(19)
C37A C38A C39A C40A -1(2)
C38A C39A C40A C35A 2(2)
C40A C35A C36A C37A 4.0(19)
C41A C34A C35A C36A -158.0(12)
C41A C34A C35A C40A 20.7(18)
C41A C42A C43A C44A 2(3)
C42A C41A C46A C45A 7(2)
C42A C43A C44A C45A 0(3)
C43A C44A C45A C46A 1(3)
C44A C45A C46A C41A -5(2)
C46A C41A C42A C43A -5(2)

loop_
_smtbx_masks_void_nr
_smtbx_masks_void_average_x
_smtbx_masks_void_average_y
_smtbx_masks_void_average_z
_smtbx_masks_void_volume
_smtbx_masks_void_count_electrons
1 0.000 0.000 -0.509 1202.7 398.5
2 0.000 0.500 0.211 244.7 84.6
3 0.249 0.249 0.210 841.7 236.8
4 -0.249 0.751 0.210 841.7 236.9
5 0.249 0.751 0.210 841.7 236.9
6 0.500 0.500 -0.218 1208.4 412.1
7 0.500 0.000 0.211 244.7 84.6
8 0.751 0.249 0.210 841.7 236.8
